data_1567557
loop_
_publ_author_name
'Modder, dieuwertje'
'Batov, Mikhail'
'Rajeshkumar, Thayalan'
'Scopelliti, Rosario'
'Zivkovic, Ivica'
'Sienkiewicz, Andrzej'
'Maron, Laurent'
'Mazzanti, Marinella'

_publ_section_title
;
 Assembling Diuranium Complexes in Different States of Charge with a
 Bridging Redox-Active Ligand
;
_journal_name_full 'Chemical Science'
_journal_paper_doi 10.1039/D2SC03592H
_journal_year 2022
_chemical_formula_moiety '2(C22 H57 N5 Si6 U), C24 H20 B, C3 H7'
_chemical_formula_sum 'C71 H141 B N10 Si12 U2'
_chemical_formula_weight 1958.88
_space_group_crystal_system triclinic
_space_group_IT_number 2
_space_group_name_Hall '-P 1'
_space_group_name_H-M_alt 'P -1'
_atom_sites_solution_hydrogens geom
_atom_sites_solution_primary dual
_audit_creation_date 2021-11-25
_audit_creation_method
;
Olex2 1.5
(compiled 2021.11.18 svn.ra9532c28 for OlexSys, GUI svn.r6429)
;
_audit_update_record
;
2022-06-23 deposited with the CCDC.	2022-08-31 downloaded from the CCDC.
;
_cell_angle_alpha 98.8987(12)
_cell_angle_beta 91.1267(12)
_cell_angle_gamma 92.6498(13)
_cell_formula_units_Z 2
_cell_length_a 15.1222(2)
_cell_length_b 15.2178(2)
_cell_length_c 23.8147(4)
_cell_measurement_reflns_used 32124
_cell_measurement_temperature 140.00(10)
_cell_measurement_theta_max 76.3760
_cell_measurement_theta_min 3.3670
_cell_volume 5406.64(14)
_computing_cell_refinement 'CrysAlisPro 1.171.41.103a (Rigaku OD, 2021)'
_computing_data_collection 'CrysAlisPro 1.171.41.103a (Rigaku OD, 2021)'
_computing_data_reduction 'CrysAlisPro 1.171.41.103a (Rigaku OD, 2021)'
_computing_molecular_graphics 'Olex2 1.5 (Dolomanov et al., 2009)'
_computing_publication_material 'Olex2 1.5 (Dolomanov et al., 2009)'
_computing_structure_refinement 'SHELXL 2018/3 (Sheldrick, 2015)'
_computing_structure_solution 'SHELXT  (Sheldrick, 2015)'
_diffrn_ambient_environment N~2~
_diffrn_ambient_temperature 140.00(10)
_diffrn_detector 'CCD plate'
_diffrn_detector_area_resol_mean 10.2665
_diffrn_detector_type Atlas
_diffrn_measured_fraction_theta_full 0.994
_diffrn_measured_fraction_theta_max 0.976
_diffrn_measurement_details
;
List of Runs (angles in degrees, time in seconds):

  # Type    Start    End  Width  t~exp~   \w     \q     \k     \f   Frames
#--------------------------------------------------------------------------
  1  \w    -53.00  17.00   1.00    2.50    --  -42.76  75.00 -29.00   70
  2  \w     -8.00  17.00   1.00    2.50    --   42.76 -75.00-157.00   25
  3  \w     41.00  68.00   1.00   10.00    --  112.00 -75.00-157.00   27
  4  \w    112.00 143.00   1.00   10.00    --  112.00  75.00 -29.00   31
  5  \w    -62.00  32.00   1.00    2.50    --  -42.76  37.00-150.00   94
  6  \w   -116.00 -27.00   1.00    2.50    --  -42.76 -37.00-120.00   89
  7  \w   -115.00 -26.00   1.00    2.50    --  -42.76 -57.00  60.00   89
  8  \w     30.00  99.00   1.00    2.50    --   42.76-125.00  90.00   69
  9  \w     35.00  74.00   1.00    2.50    --   42.76 -77.00-180.00   39
 10  \w      1.00  28.00   1.00    2.50    --   42.76 -77.00-180.00   27
 11  \w     68.00 108.00   1.00   10.00    --  112.00-111.00   0.00   40
 12  \w     78.00 176.00   1.00   10.00    --  112.00  15.00  30.00   98
 13  \w     62.00 131.00   1.00   10.00    --  112.00 178.00 120.00   69
 14  \w     42.00  93.00   1.00   10.00    --  112.00 -45.00-120.00   51
 15  \w    106.00 133.00   1.00   10.00    --  112.00 -45.00-120.00   27
 16  \w     72.00 109.00   1.00   10.00    --  112.00-111.00 -90.00   37
 17  \w    109.00 141.00   1.00   10.00    --  112.00 111.00  60.00   32
 18  \w     36.00 109.00   1.00   10.00    --  112.00-111.00-150.00   73
 19  \w    104.00 174.00   1.00   10.00    --  112.00  77.00  90.00   70
 20  \w     57.00 111.00   1.00   10.00    --  112.00 -45.00  60.00   54
 21  \w    104.00 177.00   1.00   10.00    --  112.00  77.00-150.00   73
 22  \w     44.00 109.00   1.00   10.00    --  112.00-111.00 120.00   65
 23  \w     72.00 109.00   1.00   10.00    --  112.00-111.00 -30.00   37
 24  \w     45.00  75.00   1.00   10.00    --  112.00 -94.00  60.00   30
 25  \w     37.00  85.00   1.00   10.00    --  112.00 -77.00-120.00   48
 26  \w    116.00 144.00   1.00   10.00    --  112.00 -77.00-120.00   28
 27  \w    153.00 178.00   1.00   10.00    --  112.00  77.00 150.00   25
 28  \w     36.00  97.00   1.00   10.00    --  112.00-111.00-120.00   61
 29  \w     60.00 116.00   1.00   10.00    --  112.00  15.00-150.00   56
 30  \w    120.00 147.00   1.00   10.00    --  112.00  15.00-150.00   27
 31  \w     36.00  63.00   1.00   10.00    --  112.00 -94.00   0.00   27
 32  \w     45.00 109.00   1.00   10.00    --  112.00-111.00 150.00   64
 33  \w    143.00 170.00   1.00   10.00    --  112.00 111.00  60.00   27
 34  \w     82.00 108.00   1.00   10.00    --  112.00-111.00  30.00   26
 35  \w     81.00 108.00   1.00   10.00    --  112.00-111.00  60.00   27
 36  \w     39.00 109.00   1.00   10.00    --  112.00-111.00  90.00   70
 37  \w    109.00 155.00   1.00   10.00    --  112.00 111.00   0.00   46
 38  \w     37.00  85.00   1.00   10.00    --  112.00-111.00-180.00   48
 39  \w     89.00 171.00   1.00   10.00    --  112.00  45.00 -90.00   82
 40  \w    104.00 140.00   1.00   10.00    --  112.00 111.00-150.00   36
;
_diffrn_measurement_device 'four-circle diffractometer'
_diffrn_measurement_device_type 'SuperNova, Dual, Cu at home/near, Atlas'
_diffrn_measurement_method '\w scans'
_diffrn_orient_matrix_type 'CrysAlisPro convention (1999,Acta A55,543-557)'
_diffrn_orient_matrix_UB_11 -0.0880325000
_diffrn_orient_matrix_UB_12 -0.0559593000
_diffrn_orient_matrix_UB_13 -0.0034631000
_diffrn_orient_matrix_UB_21 -0.0278693000
_diffrn_orient_matrix_UB_22 0.0378159000
_diffrn_orient_matrix_UB_23 -0.0537028000
_diffrn_orient_matrix_UB_31 0.0433800000
_diffrn_orient_matrix_UB_32 -0.0772293000
_diffrn_orient_matrix_UB_33 -0.0373433000
_diffrn_radiation_monochromator mirror
_diffrn_radiation_probe x-ray
_diffrn_radiation_type 'Cu K\a'
_diffrn_radiation_wavelength 1.54184
_diffrn_reflns_av_R_equivalents 0.0426
_diffrn_reflns_av_unetI/netI 0.0463
_diffrn_reflns_Laue_measured_fraction_full 0.994
_diffrn_reflns_Laue_measured_fraction_max 0.976
_diffrn_reflns_limit_h_max 19
_diffrn_reflns_limit_h_min -18
_diffrn_reflns_limit_k_max 17
_diffrn_reflns_limit_k_min -19
_diffrn_reflns_limit_l_max 29
_diffrn_reflns_limit_l_min -29
_diffrn_reflns_number 66393
_diffrn_reflns_point_group_measured_fraction_full 0.994
_diffrn_reflns_point_group_measured_fraction_max 0.976
_diffrn_reflns_theta_full 67.684
_diffrn_reflns_theta_max 76.884
_diffrn_reflns_theta_min 2.926
_diffrn_source 'micro-focus sealed X-ray tube'
_diffrn_source_type 'SuperNova (Cu) X-ray Source'
_exptl_absorpt_coefficient_mu 9.910
_exptl_absorpt_correction_T_max 0.483
_exptl_absorpt_correction_T_min 0.154
_exptl_absorpt_correction_type analytical
_exptl_absorpt_process_details
;
CrysAlisPro 1.171.41.103a (Rigaku Oxford Diffraction, 2021)
Analytical numeric absorption correction using a multifaceted crystal
model based on expressions derived by R.C. Clark & J.S. Reid.
(Clark, R. C. & Reid, J. S. (1995). Acta Cryst. A51, 887-897)
Empirical absorption correction using spherical harmonics,
implemented in SCALE3 ABSPACK scaling algorithm.
;
_exptl_crystal_colour black
_exptl_crystal_density_diffrn 1.203
_exptl_crystal_description prism
_exptl_crystal_F_000 1988
_exptl_crystal_size_max 0.406
_exptl_crystal_size_mid 0.154
_exptl_crystal_size_min 0.109
_refine_diff_density_max 1.842
_refine_diff_density_min -1.573
_refine_diff_density_rms 0.120
_refine_ls_extinction_method none
_refine_ls_goodness_of_fit_ref 1.021
_refine_ls_hydrogen_treatment constr
_refine_ls_matrix_type full
_refine_ls_number_parameters 990
_refine_ls_number_reflns 22270
_refine_ls_number_restraints 385
_refine_ls_restrained_S_all 1.013
_refine_ls_R_factor_all 0.0551
_refine_ls_R_factor_gt 0.0411
_refine_ls_shift/su_max 0.001
_refine_ls_shift/su_mean 0.000
_refine_ls_structure_factor_coef Fsqd
_refine_ls_weighting_details 'w=1/[\s^2^(Fo^2^)+(0.0325P)^2^+25.8647P] where P=(Fo^2^+2Fc^2^)/3'
_refine_ls_weighting_scheme calc
_refine_ls_wR_factor_gt 0.0959
_refine_ls_wR_factor_ref 0.1041
_reflns_Friedel_coverage 0.000
_reflns_number_gt 17947
_reflns_number_total 22270
_reflns_threshold_expression 'I > 2\s(I)'
_cod_data_source_file d2sc03592h2.cif
_cod_data_source_block dkm478
_cod_original_cell_volume 5406.63(14)
_cod_database_code 1567557
_shelx_shelxl_version_number 2018/3
_chemical_oxdiff_formula 'C83 H169 B1 N10 Si12 U2'
_shelx_space_group_comment
;
The symmetry employed for this shelxl refinement is uniquely defined
by the following loop, which should always be used as a source of
symmetry information in preference to the above space-group names.
They are only intended as comments.
;
_shelx_estimated_absorpt_t_max 0.411
_shelx_estimated_absorpt_t_min 0.108
_olex2_refinement_description
;
1. Fixed Uiso
 At 1.2 times of:
  All C(H) groups, All C(H,H) groups
 At 1.5 times of:
  All C(H,H,H) groups
2. Restrained distances
 Si11-N10 \\sim Si12-N10 \\sim Si13-N11 \\sim Si14-N11
 with sigma of 0.02
 U2-N10 \\sim U2-N11
 with sigma of 0.02
 Si13-C45 \\sim Si11-C41 \\sim Si11-C39 \\sim Si11-C40 \\sim Si13-C46 \\sim
Si13-C47 \\sim Si12-C42 ~
 Si14-C48 \\sim Si12-C44 \\sim Si14-C50 \\sim Si14-C49 \\sim Si12-C43
 with sigma of 0.02
3. Uiso/Uaniso restraints and constraints
Si11 \\sim Si12 \\sim Si13 \\sim Si14 \\sim N10 \\sim N11 \\sim C39 \\sim C40
\\sim C41 \\sim C42 \\sim C43 \\sim C44 \\sim C45 \\sim C46 \\sim C47 \\sim C48
\\sim C49 \\sim C50: within 2A with sigma of 0.01 and sigma for terminal atoms
of 0.02 within 2A
4. Rigid body (RIGU) restrains
 Si11, Si12, Si13, Si14, N10, N11, C39, C40, C41, C42, C43, C44, C45, C46, C47,
  C48, C49, C50
 with sigma for 1-2 distances of 0.001 and sigma for 1-3 distances of 0.001
5. Others
 Sof(Si13)=Sof(Si14)=Sof(N11)=Sof(C45)=Sof(H45A)=Sof(H45B)=Sof(H45C)=Sof(C46)=
 Sof(H46A)=Sof(H46B)=Sof(H46C)=Sof(C47)=Sof(H47A)=Sof(H47B)=Sof(H47C)=Sof(C48)=
 Sof(H48A)=Sof(H48B)=Sof(H48C)=Sof(C49)=Sof(H49A)=Sof(H49B)=Sof(H49C)=Sof(C50)=
 Sof(H50A)=Sof(H50B)=Sof(H50C)=1-FVAR(1)
 Sof(Si11)=Sof(Si12)=Sof(N10)=Sof(C39)=Sof(H39A)=Sof(H39B)=Sof(H39C)=Sof(C40)=
 Sof(H40A)=Sof(H40B)=Sof(H40C)=Sof(C41)=Sof(H41A)=Sof(H41B)=Sof(H41C)=Sof(C42)=
 Sof(H42A)=Sof(H42B)=Sof(H42C)=Sof(C43)=Sof(H43A)=Sof(H43B)=Sof(H43C)=Sof(C44)=
 Sof(H44A)=Sof(H44B)=Sof(H44C)=FVAR(1)
6.a Secondary CH2 refined with riding coordinates:
 C76(H76A,H76B), C77(H77A,H77B)
6.b Aromatic/amide H refined with riding coordinates:
 C2(H2), C3(H3), C4(H4), C24(H24), C25(H25), C26(H26), C52(H52), C53(H53),
 C54(H54), C55(H55), C56(H56), C58(H58), C59(H59), C60(H60), C61(H61), C62(H62),
  C64(H64), C65(H65), C66(H66), C67(H67), C68(H68), C70(H70), C71(H71),
 C72(H72), C73(H73), C74(H74)
6.c Idealised Me refined as rotating group:
 C5(H5A,H5B,H5C), C6(H6A,H6B,H6C), C7(H7A,H7B,H7C), C8(H8A,H8B,H8C), C9(H9A,
 H9B,H9C), C10(H10A,H10B,H10C), C11(H11A,H11B,H11C), C12(H12A,H12B,H12C),
 C13(H13A,H13B,H13C), C14(H14A,H14B,H14C), C15(H15A,H15B,H15C), C16(H16A,H16B,
 H16C), C17(H17A,H17B,H17C), C18(H18A,H18B,H18C), C19(H19A,H19B,H19C), C20(H20A,
 H20B,H20C), C21(H21A,H21B,H21C), C22(H22A,H22B,H22C), C27(H27A,H27B,H27C),
 C28(H28A,H28B,H28C), C29(H29A,H29B,H29C), C30(H30A,H30B,H30C), C31(H31A,H31B,
 H31C), C32(H32A,H32B,H32C), C33(H33A,H33B,H33C), C34(H34A,H34B,H34C), C35(H35A,
 H35B,H35C), C36(H36A,H36B,H36C), C37(H37A,H37B,H37C), C38(H38A,H38B,H38C),
 C39(H39A,H39B,H39C), C40(H40A,H40B,H40C), C41(H41A,H41B,H41C), C42(H42A,H42B,
 H42C), C43(H43A,H43B,H43C), C44(H44A,H44B,H44C), C45(H45A,H45B,H45C), C46(H46A,
 H46B,H46C), C47(H47A,H47B,H47C), C48(H48A,H48B,H48C), C49(H49A,H49B,H49C),
 C50(H50A,H50B,H50C), C75(H75A,H75B,H75C)
;
_smtbx_masks_special_details
;
A solvent mask was calculated and 211 electrons were 
found in a volume of 1336\%A^3^ in 1 void per unit cell. 
This is consistent with the presence of 
2[C6H14] per Asymmetric Unit 
which account for 200 electrons 
per unit cell.
;
_smtbx_masks_void_probe_radius 1.2
_smtbx_masks_void_truncation_radius 1.2
_olex2_date_sample_data_collection 2021-03-19
_olex2_submission_special_instructions 'No special instructions were received'
_oxdiff_exptl_absorpt_empirical_details
;
Empirical correction (ABSPACK) includes:
- Absorption correction using spherical harmonics
- Frame scaling
- Detector area scaling
- B-factor correction
;
_oxdiff_exptl_absorpt_empirical_full_max 1.700
_oxdiff_exptl_absorpt_empirical_full_min 0.642

loop_
_space_group_symop_operation_xyz
'x, y, z'
'-x, -y, -z'

loop_
_atom_site_label
_atom_site_type_symbol
_atom_site_fract_x
_atom_site_fract_y
_atom_site_fract_z
_atom_site_U_iso_or_equiv
_atom_site_adp_type
_atom_site_occupancy
_atom_site_site_symmetry_order
_atom_site_calc_flag
_atom_site_refinement_flags_posn
_atom_site_refinement_flags_adp
_atom_site_refinement_flags_occupancy
_atom_site_disorder_assembly
_atom_site_disorder_group
U1 U 0.53264(2) 0.13881(2) 0.40185(2) 0.02899(5) Uani 1 1 d . . . . .
Si1 Si 0.73456(10) 0.17768(11) 0.46773(7) 0.0340(3) Uani 1 1 d . . . . .
Si2 Si 0.66042(11) 0.34840(10) 0.45315(7) 0.0338(3) Uani 1 1 d . . . . .
Si3 Si 0.64959(18) 0.07391(12) 0.27449(8) 0.0542(5) Uani 1 1 d . . . . .
Si4 Si 0.46113(18) 0.00758(13) 0.27305(9) 0.0591(6) Uani 1 1 d . . . . .
Si5 Si 0.39024(13) 0.27524(12) 0.34776(8) 0.0439(4) Uani 1 1 d . . . . .
Si6 Si 0.31360(11) 0.20625(12) 0.44633(8) 0.0422(4) Uani 1 1 d . . . . .
N1 N 0.5117(3) 0.1200(3) 0.5055(2) 0.0293(9) Uani 1 1 d . . . . .
N2 N 0.4751(3) 0.0229(3) 0.57479(19) 0.0296(9) Uani 1 1 d . . . . .
N3 N 0.6451(3) 0.2311(3) 0.44177(19) 0.0300(9) Uani 1 1 d . . . . .
N4 N 0.5490(4) 0.0692(3) 0.3117(2) 0.0447(13) Uani 1 1 d . . . . .
N5 N 0.4045(3) 0.2088(3) 0.4013(2) 0.0361(10) Uani 1 1 d . . . . .
C1 C 0.4961(4) 0.0369(3) 0.5214(2) 0.0279(10) Uani 1 1 d . . . . .
C2 C 0.4575(4) 0.0949(4) 0.6119(2) 0.0316(11) Uani 1 1 d . . . . .
H2 H 0.436121 0.087151 0.648151 0.038 Uiso 1 1 calc R U . . .
C3 C 0.4694(4) 0.1805(4) 0.5992(2) 0.0325(11) Uani 1 1 d . . . . .
H3 H 0.457052 0.231071 0.626126 0.039 Uiso 1 1 calc R U . . .
C4 C 0.5000(4) 0.1894(4) 0.5461(2) 0.0310(11) Uani 1 1 d . . . . .
H4 H 0.513334 0.247668 0.537908 0.037 Uiso 1 1 calc R U . . .
C5 C 0.7307(5) 0.0596(4) 0.4315(3) 0.0432(14) Uani 1 1 d . . . . .
H5A H 0.684719 0.025076 0.448253 0.065 Uiso 1 1 calc R U . . .
H5B H 0.788280 0.034207 0.436394 0.065 Uiso 1 1 calc R U . . .
H5C H 0.717213 0.057401 0.390897 0.065 Uiso 1 1 calc R U . . .
C6 C 0.8471(4) 0.2243(5) 0.4524(3) 0.0498(16) Uani 1 1 d . . . . .
H6A H 0.849705 0.229915 0.411978 0.075 Uiso 1 1 calc R U . . .
H6B H 0.892287 0.184328 0.461660 0.075 Uiso 1 1 calc R U . . .
H6C H 0.858090 0.283114 0.475456 0.075 Uiso 1 1 calc R U . . .
C7 C 0.7315(5) 0.1731(6) 0.5454(3) 0.0546(18) Uani 1 1 d . . . . .
H7A H 0.731556 0.233793 0.566439 0.082 Uiso 1 1 calc R U . . .
H7B H 0.783636 0.143723 0.556937 0.082 Uiso 1 1 calc R U . . .
H7C H 0.677694 0.139534 0.553555 0.082 Uiso 1 1 calc R U . . .
C8 C 0.7256(5) 0.3913(4) 0.3967(3) 0.0434(15) Uani 1 1 d . . . . .
H8A H 0.780553 0.359733 0.391429 0.065 Uiso 1 1 calc R U . . .
H8B H 0.739779 0.455180 0.408044 0.065 Uiso 1 1 calc R U . . .
H8C H 0.690702 0.381658 0.360987 0.065 Uiso 1 1 calc R U . . .
C9 C 0.7167(5) 0.3932(4) 0.5233(3) 0.0472(16) Uani 1 1 d . . . . .
H9A H 0.682963 0.372841 0.554019 0.071 Uiso 1 1 calc R U . . .
H9B H 0.719642 0.458459 0.528626 0.071 Uiso 1 1 calc R U . . .
H9C H 0.776726 0.371784 0.523976 0.071 Uiso 1 1 calc R U . . .
C10 C 0.5521(5) 0.4021(5) 0.4566(3) 0.0493(16) Uani 1 1 d . . . . .
H10A H 0.528490 0.402099 0.418010 0.074 Uiso 1 1 calc R U . . .
H10B H 0.560322 0.463565 0.476250 0.074 Uiso 1 1 calc R U . . .
H10C H 0.510343 0.368893 0.477491 0.074 Uiso 1 1 calc R U . . .
C11 C 0.7227(6) 0.1732(4) 0.3058(3) 0.0505(17) Uani 1 1 d . . . . .
H11A H 0.692847 0.227900 0.302112 0.076 Uiso 1 1 calc R U . . .
H11B H 0.778573 0.172615 0.285632 0.076 Uiso 1 1 calc R U . . .
H11C H 0.734912 0.170975 0.346156 0.076 Uiso 1 1 calc R U . . .
C12 C 0.7131(7) -0.0281(5) 0.2755(4) 0.069(2) Uani 1 1 d . . . . .
H12A H 0.721280 -0.038478 0.314808 0.103 Uiso 1 1 calc R U . . .
H12B H 0.771076 -0.019983 0.258805 0.103 Uiso 1 1 calc R U . . .
H12C H 0.680310 -0.079430 0.253346 0.103 Uiso 1 1 calc R U . . .
C13 C 0.6343(8) 0.0846(6) 0.1972(3) 0.076(3) Uani 1 1 d . . . . .
H13A H 0.603523 0.030415 0.176912 0.114 Uiso 1 1 calc R U . . .
H13B H 0.692279 0.092749 0.180553 0.114 Uiso 1 1 calc R U . . .
H13C H 0.599030 0.136036 0.193806 0.114 Uiso 1 1 calc R U . . .
C14 C 0.4175(8) 0.0591(6) 0.2120(3) 0.082(3) Uani 1 1 d . . . . .
H14A H 0.425586 0.124082 0.220974 0.122 Uiso 1 1 calc R U . . .
H14B H 0.354359 0.042359 0.205540 0.122 Uiso 1 1 calc R U . . .
H14C H 0.449821 0.037802 0.177698 0.122 Uiso 1 1 calc R U . . .
C15 C 0.4899(8) -0.1075(5) 0.2396(4) 0.082(3) Uani 1 1 d . . . . .
H15A H 0.540477 -0.103323 0.214926 0.122 Uiso 1 1 calc R U . . .
H15B H 0.438931 -0.136947 0.217080 0.122 Uiso 1 1 calc R U . . .
H15C H 0.505248 -0.142237 0.269519 0.122 Uiso 1 1 calc R U . . .
C16 C 0.3669(6) -0.0081(5) 0.3211(4) 0.066(2) Uani 1 1 d . . . . .
H16A H 0.382127 -0.051199 0.345894 0.099 Uiso 1 1 calc R U . . .
H16B H 0.313708 -0.030361 0.298121 0.099 Uiso 1 1 calc R U . . .
H16C H 0.355525 0.048989 0.344357 0.099 Uiso 1 1 calc R U . . .
C17 C 0.3492(5) 0.3889(5) 0.3737(4) 0.0575(19) Uani 1 1 d . . . . .
H17A H 0.285628 0.383855 0.380443 0.086 Uiso 1 1 calc R U . . .
H17B H 0.359887 0.427544 0.344920 0.086 Uiso 1 1 calc R U . . .
H17C H 0.380866 0.414589 0.409175 0.086 Uiso 1 1 calc R U . . .
C18 C 0.4993(5) 0.2889(5) 0.3133(3) 0.0550(18) Uani 1 1 d . . . . .
H18A H 0.547111 0.295967 0.342248 0.083 Uiso 1 1 calc R U . . .
H18B H 0.499584 0.341699 0.294359 0.083 Uiso 1 1 calc R U . . .
H18C H 0.508366 0.236076 0.285111 0.083 Uiso 1 1 calc R U . . .
C19 C 0.3080(6) 0.2254(6) 0.2907(4) 0.070(2) Uani 1 1 d . . . . .
H19A H 0.330705 0.233722 0.253489 0.105 Uiso 1 1 calc R U . . .
H19B H 0.251881 0.254715 0.296647 0.105 Uiso 1 1 calc R U . . .
H19C H 0.298406 0.161615 0.291960 0.105 Uiso 1 1 calc R U . . .
C20 C 0.3202(5) 0.3038(5) 0.5057(3) 0.0532(18) Uani 1 1 d . . . . .
H20A H 0.373635 0.301295 0.529215 0.080 Uiso 1 1 calc R U . . .
H20B H 0.267822 0.301614 0.529159 0.080 Uiso 1 1 calc R U . . .
H20C H 0.322466 0.359416 0.489654 0.080 Uiso 1 1 calc R U . . .
C21 C 0.3048(5) 0.1000(5) 0.4764(3) 0.0493(16) Uani 1 1 d . . . . .
H21A H 0.329091 0.052144 0.449679 0.074 Uiso 1 1 calc R U . . .
H21B H 0.242434 0.084812 0.482655 0.074 Uiso 1 1 calc R U . . .
H21C H 0.338191 0.107189 0.512634 0.074 Uiso 1 1 calc R U . . .
C22 C 0.2033(5) 0.2083(6) 0.4092(4) 0.064(2) Uani 1 1 d . . . . .
H22A H 0.198206 0.265766 0.395948 0.096 Uiso 1 1 calc R U . . .
H22B H 0.155950 0.199961 0.435621 0.096 Uiso 1 1 calc R U . . .
H22C H 0.198281 0.160277 0.376561 0.096 Uiso 1 1 calc R U . . .
U2 U 0.17003(2) 0.58037(2) 0.09281(2) 0.03444(6) Uani 1 1 d D . . . .
Si7 Si 0.33839(11) 0.73341(12) 0.08244(8) 0.0425(4) Uani 1 1 d . . . . .
Si8 Si 0.24118(12) 0.68450(13) -0.02713(8) 0.0421(4) Uani 1 1 d . . . . .
Si9 Si 0.35154(11) 0.42747(13) 0.09783(7) 0.0405(4) Uani 1 1 d . . . . .
Si10 Si 0.16810(12) 0.36517(15) 0.11264(8) 0.0471(4) Uani 1 1 d . . . . .
Si11 Si 0.0925(5) 0.7801(5) 0.1678(4) 0.0496(14) Uani 0.64(2) 1 d D U P A 1
Si12 Si 0.1400(5) 0.6458(7) 0.2409(3) 0.0530(16) Uani 0.64(2) 1 d D U P A 1
Si13 Si 0.0894(9) 0.7602(11) 0.1839(6) 0.056(2) Uani 0.36(2) 1 d D U P A 2
Si14 Si 0.1408(10) 0.6154(11) 0.2452(6) 0.055(2) Uani 0.36(2) 1 d D U P A 2
N6 N 0.1186(3) 0.4841(3) -0.00077(19) 0.0308(10) Uani 1 1 d . . . . .
N7 N -0.0015(3) 0.4352(4) -0.0707(2) 0.0365(11) Uani 1 1 d . . . . .
N8 N 0.2509(3) 0.6694(3) 0.0446(2) 0.0361(10) Uani 1 1 d . . . . .
N9 N 0.2401(3) 0.4555(4) 0.1013(2) 0.0379(11) Uani 1 1 d . . . . .
N10 N 0.1328(10) 0.6735(8) 0.1718(4) 0.0454(17) Uani 0.64(2) 1 d D U P A 1
N11 N 0.1309(19) 0.6525(14) 0.1786(6) 0.051(2) Uani 0.36(2) 1 d D U P A 2
C23 C 0.0298(4) 0.4774(4) -0.0188(2) 0.0297(11) Uani 1 1 d . . . . .
C24 C 0.0586(4) 0.4044(5) -0.1080(3) 0.0405(14) Uani 1 1 d . . . . .
H24 H 0.039457 0.378928 -0.145421 0.049 Uiso 1 1 calc R U . . .
C25 C 0.1493(4) 0.4085(4) -0.0937(2) 0.0365(13) Uani 1 1 d . . . . .
H25 H 0.191583 0.386532 -0.120712 0.044 Uiso 1 1 calc R U . . .
C26 C 0.1746(4) 0.4459(4) -0.0385(3) 0.0351(12) Uani 1 1 d . . . . .
H26 H 0.234987 0.444312 -0.027078 0.042 Uiso 1 1 calc R U . . .
C27 C 0.4452(4) 0.7309(5) 0.0446(3) 0.0506(16) Uani 1 1 d . . . . .
H27A H 0.459884 0.668964 0.032308 0.076 Uiso 1 1 calc R U . . .
H27B H 0.492241 0.761451 0.070213 0.076 Uiso 1 1 calc R U . . .
H27C H 0.439514 0.761034 0.011238 0.076 Uiso 1 1 calc R U . . .
C28 C 0.3545(5) 0.6904(5) 0.1520(3) 0.0488(16) Uani 1 1 d . . . . .
H28A H 0.309500 0.713732 0.178609 0.073 Uiso 1 1 calc R U . . .
H28B H 0.413573 0.709891 0.168206 0.073 Uiso 1 1 calc R U . . .
H28C H 0.348888 0.625145 0.145380 0.073 Uiso 1 1 calc R U . . .
C29 C 0.3181(6) 0.8562(5) 0.0994(4) 0.063(2) Uani 1 1 d . . . . .
H29A H 0.327666 0.884103 0.065487 0.094 Uiso 1 1 calc R U . . .
H29B H 0.359081 0.884225 0.130064 0.094 Uiso 1 1 calc R U . . .
H29C H 0.256992 0.863792 0.111541 0.094 Uiso 1 1 calc R U . . .
C30 C 0.2672(6) 0.8018(5) -0.0393(4) 0.062(2) Uani 1 1 d . . . . .
H30A H 0.227694 0.842018 -0.016999 0.093 Uiso 1 1 calc R U . . .
H30B H 0.258760 0.805453 -0.079794 0.093 Uiso 1 1 calc R U . . .
H30C H 0.328843 0.819176 -0.027568 0.093 Uiso 1 1 calc R U . . .
C31 C 0.3172(5) 0.6125(5) -0.0723(3) 0.0481(16) Uani 1 1 d . . . . .
H31A H 0.361877 0.650103 -0.087951 0.072 Uiso 1 1 calc R U . . .
H31B H 0.283141 0.575847 -0.103564 0.072 Uiso 1 1 calc R U . . .
H31C H 0.346645 0.573895 -0.049263 0.072 Uiso 1 1 calc R U . . .
C32 C 0.1233(4) 0.6623(5) -0.0539(3) 0.0496(16) Uani 1 1 d . . . . .
H32A H 0.116162 0.601909 -0.075317 0.074 Uiso 1 1 calc R U . . .
H32B H 0.108512 0.705505 -0.078704 0.074 Uiso 1 1 calc R U . . .
H32C H 0.083700 0.667908 -0.021562 0.074 Uiso 1 1 calc R U . . .
C33 C 0.4153(5) 0.4997(5) 0.0552(3) 0.0503(17) Uani 1 1 d . . . . .
H33A H 0.389689 0.492092 0.016546 0.076 Uiso 1 1 calc R U . . .
H33B H 0.477109 0.483121 0.053792 0.076 Uiso 1 1 calc R U . . .
H33C H 0.412584 0.562125 0.072885 0.076 Uiso 1 1 calc R U . . .
C34 C 0.4079(4) 0.4377(6) 0.1695(3) 0.0510(17) Uani 1 1 d . . . . .
H34A H 0.418272 0.500859 0.185271 0.076 Uiso 1 1 calc R U . . .
H34B H 0.464655 0.409087 0.165745 0.076 Uiso 1 1 calc R U . . .
H34C H 0.370242 0.408664 0.194930 0.076 Uiso 1 1 calc R U . . .
C35 C 0.3655(5) 0.3118(5) 0.0599(3) 0.0571(19) Uani 1 1 d . . . . .
H35A H 0.327732 0.269613 0.077035 0.086 Uiso 1 1 calc R U . . .
H35B H 0.427534 0.296871 0.063263 0.086 Uiso 1 1 calc R U . . .
H35C H 0.348537 0.308441 0.019710 0.086 Uiso 1 1 calc R U . . .
C36 C 0.2105(5) 0.2987(7) 0.1671(4) 0.067(2) Uani 1 1 d . . . . .
H36A H 0.266930 0.273904 0.154895 0.100 Uiso 1 1 calc R U . . .
H36B H 0.167293 0.250078 0.170865 0.100 Uiso 1 1 calc R U . . .
H36C H 0.219332 0.337496 0.203827 0.100 Uiso 1 1 calc R U . . .
C37 C 0.0630(5) 0.4104(6) 0.1428(3) 0.0577(19) Uani 1 1 d . . . . .
H37A H 0.076440 0.450107 0.178761 0.086 Uiso 1 1 calc R U . . .
H37B H 0.022786 0.361010 0.149720 0.086 Uiso 1 1 calc R U . . .
H37C H 0.034813 0.443601 0.115862 0.086 Uiso 1 1 calc R U . . .
C38 C 0.1369(6) 0.2845(6) 0.0470(4) 0.062(2) Uani 1 1 d . . . . .
H38A H 0.091924 0.309654 0.024853 0.093 Uiso 1 1 calc R U . . .
H38B H 0.113038 0.228593 0.057708 0.093 Uiso 1 1 calc R U . . .
H38C H 0.189400 0.272848 0.024049 0.093 Uiso 1 1 calc R U . . .
C39 C 0.1705(11) 0.8750(11) 0.2002(7) 0.061(4) Uani 0.64(2) 1 d D U P A 1
H39A H 0.161535 0.887947 0.241220 0.091 Uiso 0.64(2) 1 calc R U P A 1
H39B H 0.158864 0.927893 0.182905 0.091 Uiso 0.64(2) 1 calc R U P A 1
H39C H 0.231678 0.858649 0.193283 0.091 Uiso 0.64(2) 1 calc R U P A 1
C40 C 0.0696(11) 0.7908(12) 0.0919(6) 0.054(3) Uani 0.64(2) 1 d D U P A 1
H40A H 0.123831 0.781228 0.070391 0.082 Uiso 0.64(2) 1 calc R U P A 1
H40B H 0.049703 0.850576 0.089685 0.082 Uiso 0.64(2) 1 calc R U P A 1
H40C H 0.023400 0.746267 0.075858 0.082 Uiso 0.64(2) 1 calc R U P A 1
C41 C -0.0133(8) 0.8022(12) 0.2050(7) 0.061(3) Uani 0.64(2) 1 d D U P A 1
H41A H -0.058819 0.756747 0.189178 0.091 Uiso 0.64(2) 1 calc R U P A 1
H41B H -0.032401 0.861155 0.199745 0.091 Uiso 0.64(2) 1 calc R U P A 1
H41C H -0.004300 0.800447 0.245674 0.091 Uiso 0.64(2) 1 calc R U P A 1
C42 C 0.1838(12) 0.7398(12) 0.2959(6) 0.066(4) Uani 0.64(2) 1 d D U P A 1
H42A H 0.238192 0.766406 0.282466 0.100 Uiso 0.64(2) 1 calc R U P A 1
H42B H 0.196808 0.717312 0.331374 0.100 Uiso 0.64(2) 1 calc R U P A 1
H42C H 0.139507 0.784998 0.302547 0.100 Uiso 0.64(2) 1 calc R U P A 1
C43 C 0.2157(11) 0.5530(12) 0.2446(8) 0.051(3) Uani 0.64(2) 1 d D U P A 1
H43A H 0.199868 0.503751 0.213940 0.077 Uiso 0.64(2) 1 calc R U P A 1
H43B H 0.209946 0.532291 0.281399 0.077 Uiso 0.64(2) 1 calc R U P A 1
H43C H 0.277000 0.574418 0.240475 0.077 Uiso 0.64(2) 1 calc R U P A 1
C44 C 0.0290(8) 0.6090(14) 0.2657(6) 0.063(3) Uani 0.64(2) 1 d D U P A 1
H44A H -0.012158 0.656859 0.265445 0.094 Uiso 0.64(2) 1 calc R U P A 1
H44B H 0.035408 0.595267 0.304388 0.094 Uiso 0.64(2) 1 calc R U P A 1
H44C H 0.005919 0.555790 0.240195 0.094 Uiso 0.64(2) 1 calc R U P A 1
C45 C 0.1676(17) 0.8520(19) 0.2195(11) 0.057(5) Uani 0.36(2) 1 d D U P A 2
H45A H 0.163356 0.856430 0.260853 0.086 Uiso 0.36(2) 1 calc R U P A 2
H45B H 0.151986 0.908414 0.207858 0.086 Uiso 0.36(2) 1 calc R U P A 2
H45C H 0.228246 0.839041 0.208437 0.086 Uiso 0.36(2) 1 calc R U P A 2
C46 C 0.064(2) 0.785(2) 0.1106(9) 0.056(4) Uani 0.36(2) 1 d D U P A 2
H46A H 0.117758 0.779414 0.088133 0.084 Uiso 0.36(2) 1 calc R U P A 2
H46B H 0.043568 0.845192 0.113141 0.084 Uiso 0.36(2) 1 calc R U P A 2
H46C H 0.017836 0.741961 0.092235 0.084 Uiso 0.36(2) 1 calc R U P A 2
C47 C -0.0148(14) 0.776(2) 0.2247(12) 0.059(4) Uani 0.36(2) 1 d D U P A 2
H47A H -0.062509 0.736257 0.205253 0.089 Uiso 0.36(2) 1 calc R U P A 2
H47B H -0.031461 0.838007 0.226978 0.089 Uiso 0.36(2) 1 calc R U P A 2
H47C H -0.005105 0.762323 0.263105 0.089 Uiso 0.36(2) 1 calc R U P A 2
C48 C 0.1767(19) 0.703(2) 0.3066(10) 0.060(5) Uani 0.36(2) 1 d D U P A 2
H48A H 0.221075 0.744422 0.294062 0.089 Uiso 0.36(2) 1 calc R U P A 2
H48B H 0.202506 0.674959 0.337016 0.089 Uiso 0.36(2) 1 calc R U P A 2
H48C H 0.125430 0.735974 0.320885 0.089 Uiso 0.36(2) 1 calc R U P A 2
C49 C 0.228(2) 0.532(2) 0.2423(15) 0.055(4) Uani 0.36(2) 1 d D U P A 2
H49A H 0.200840 0.471932 0.230368 0.082 Uiso 0.36(2) 1 calc R U P A 2
H49B H 0.256150 0.535229 0.280046 0.082 Uiso 0.36(2) 1 calc R U P A 2
H49C H 0.272622 0.544482 0.214997 0.082 Uiso 0.36(2) 1 calc R U P A 2
C50 C 0.0337(13) 0.564(2) 0.2660(12) 0.058(4) Uani 0.36(2) 1 d D U P A 2
H50A H -0.003074 0.610906 0.284439 0.087 Uiso 0.36(2) 1 calc R U P A 2
H50B H 0.045761 0.522372 0.292348 0.087 Uiso 0.36(2) 1 calc R U P A 2
H50C H 0.002361 0.532029 0.231911 0.087 Uiso 0.36(2) 1 calc R U P A 2
C51 C 0.3058(4) 0.3352(4) 0.7897(2) 0.0307(11) Uani 1 1 d . . . . .
C52 C 0.2574(4) 0.2578(4) 0.7959(2) 0.0351(12) Uani 1 1 d . . . . .
H52 H 0.219972 0.229838 0.765192 0.042 Uiso 1 1 calc R U . . .
C53 C 0.2613(5) 0.2191(4) 0.8454(3) 0.0439(14) Uani 1 1 d . . . . .
H53 H 0.227618 0.165493 0.847314 0.053 Uiso 1 1 calc R U . . .
C54 C 0.3141(5) 0.2585(5) 0.8918(3) 0.0477(16) Uani 1 1 d . . . . .
H54 H 0.318347 0.231675 0.925174 0.057 Uiso 1 1 calc R U . . .
C55 C 0.3604(4) 0.3382(5) 0.8880(3) 0.0420(14) Uani 1 1 d . . . . .
H55 H 0.395629 0.367163 0.919463 0.050 Uiso 1 1 calc R U . . .
C56 C 0.3557(4) 0.3758(4) 0.8389(3) 0.0358(12) Uani 1 1 d . . . . .
H56 H 0.387203 0.430985 0.837990 0.043 Uiso 1 1 calc R U . . .
C57 C 0.2416(4) 0.3321(4) 0.6815(2) 0.0332(12) Uani 1 1 d . . . . .
C58 C 0.1766(4) 0.3733(5) 0.6536(3) 0.0398(13) Uani 1 1 d . . . . .
H58 H 0.169263 0.435165 0.664718 0.048 Uiso 1 1 calc R U . . .
C59 C 0.1221(5) 0.3261(6) 0.6099(3) 0.0544(19) Uani 1 1 d . . . . .
H59 H 0.078816 0.356287 0.591822 0.065 Uiso 1 1 calc R U . . .
C60 C 0.1309(5) 0.2362(6) 0.5929(3) 0.057(2) Uani 1 1 d . . . . .
H60 H 0.092485 0.203760 0.564146 0.069 Uiso 1 1 calc R U . . .
C61 C 0.1961(5) 0.1941(5) 0.6180(3) 0.0492(16) Uani 1 1 d . . . . .
H61 H 0.204222 0.132604 0.605838 0.059 Uiso 1 1 calc R U . . .
C62 C 0.2496(4) 0.2415(4) 0.6610(3) 0.0405(13) Uani 1 1 d . . . . .
H62 H 0.294249 0.210947 0.677614 0.049 Uiso 1 1 calc R U . . .
C63 C 0.4089(4) 0.3779(4) 0.7066(2) 0.0303(11) Uani 1 1 d . . . . .
C64 C 0.4796(4) 0.3389(4) 0.7305(2) 0.0318(11) Uani 1 1 d . . . . .
H64 H 0.470106 0.313264 0.763950 0.038 Uiso 1 1 calc R U . . .
C65 C 0.5631(4) 0.3361(4) 0.7073(2) 0.0369(13) Uani 1 1 d . . . . .
H65 H 0.608849 0.307620 0.724346 0.044 Uiso 1 1 calc R U . . .
C66 C 0.5801(4) 0.3747(4) 0.6592(3) 0.0367(13) Uani 1 1 d . . . . .
H66 H 0.637900 0.375285 0.644188 0.044 Uiso 1 1 calc R U . . .
C67 C 0.5116(4) 0.4121(4) 0.6334(2) 0.0341(12) Uani 1 1 d . . . . .
H67 H 0.521635 0.436949 0.599728 0.041 Uiso 1 1 calc R U . . .
C68 C 0.4280(4) 0.4135(4) 0.6569(2) 0.0332(12) Uani 1 1 d . . . . .
H68 H 0.381883 0.439516 0.638491 0.040 Uiso 1 1 calc R U . . .
C69 C 0.2851(4) 0.4869(4) 0.7535(2) 0.0313(11) Uani 1 1 d . . . . .
C70 C 0.1991(4) 0.5067(4) 0.7715(3) 0.0392(13) Uani 1 1 d . . . . .
H70 H 0.155919 0.459210 0.770901 0.047 Uiso 1 1 calc R U . . .
C71 C 0.1750(5) 0.5935(5) 0.7902(3) 0.0457(15) Uani 1 1 d . . . . .
H71 H 0.116063 0.604630 0.801299 0.055 Uiso 1 1 calc R U . . .
C72 C 0.2372(5) 0.6630(4) 0.7926(3) 0.0449(15) Uani 1 1 d . . . . .
H72 H 0.220935 0.722336 0.804742 0.054 Uiso 1 1 calc R U . . .
C73 C 0.3239(5) 0.6467(4) 0.7772(3) 0.0414(14) Uani 1 1 d . . . . .
H73 H 0.367592 0.694156 0.779995 0.050 Uiso 1 1 calc R U . . .
C74 C 0.3454(4) 0.5592(4) 0.7575(2) 0.0368(12) Uani 1 1 d . . . . .
H74 H 0.404444 0.548654 0.746315 0.044 Uiso 1 1 calc R U . . .
B1 B 0.3092(4) 0.3824(4) 0.7328(3) 0.0302(12) Uani 1 1 d . . . . .
C75 C 0.0618(10) -0.0427(10) 0.3716(6) 0.126(5) Uani 1 1 d . . . . .
H75A H 0.058798 -0.009362 0.339658 0.189 Uiso 1 1 calc R U . . .
H75B H 0.038360 -0.103960 0.359345 0.189 Uiso 1 1 calc R U . . .
H75C H 0.123478 -0.043411 0.384844 0.189 Uiso 1 1 calc R U . . .
C76 C 0.0087(8) 0.0001(8) 0.4183(5) 0.086(3) Uani 1 1 d . . . . .
H76A H -0.054442 -0.017012 0.408911 0.103 Uiso 1 1 calc R U . . .
H76B H 0.016067 0.065422 0.419628 0.103 Uiso 1 1 calc R U . . .
C77 C 0.0289(6) -0.0202(6) 0.4762(5) 0.075(3) Uani 1 1 d . . . . .
H77A H 0.091119 -0.000121 0.486416 0.090 Uiso 1 1 calc R U . . .
H77B H 0.024647 -0.085742 0.474401 0.090 Uiso 1 1 calc R U . . .

loop_
_atom_site_aniso_label
_atom_site_aniso_U_11
_atom_site_aniso_U_22
_atom_site_aniso_U_33
_atom_site_aniso_U_23
_atom_site_aniso_U_13
_atom_site_aniso_U_12
U1 0.03584(10) 0.02605(9) 0.02455(9) 0.00267(6) -0.00116(7) 0.00086(7)
Si1 0.0315(7) 0.0333(8) 0.0374(8) 0.0055(6) 0.0016(6) 0.0030(6)
Si2 0.0352(8) 0.0295(7) 0.0355(8) 0.0007(6) 0.0052(6) 0.0023(6)
Si3 0.0991(17) 0.0338(9) 0.0292(8) 0.0004(7) 0.0156(9) 0.0066(9)
Si4 0.1017(18) 0.0347(9) 0.0388(10) 0.0043(7) -0.0240(10) -0.0040(10)
Si5 0.0466(9) 0.0418(9) 0.0468(10) 0.0193(7) -0.0036(8) 0.0014(7)
Si6 0.0315(8) 0.0474(9) 0.0506(10) 0.0175(8) -0.0007(7) -0.0011(7)
N1 0.031(2) 0.025(2) 0.031(2) -0.0001(17) 0.0008(18) 0.0000(17)
N2 0.033(2) 0.028(2) 0.027(2) 0.0000(17) 0.0007(18) 0.0018(18)
N3 0.030(2) 0.031(2) 0.028(2) 0.0015(18) 0.0052(18) 0.0006(18)
N4 0.075(4) 0.034(3) 0.023(2) -0.0006(19) 0.001(2) 0.000(3)
N5 0.033(2) 0.037(3) 0.039(3) 0.007(2) -0.005(2) 0.004(2)
C1 0.032(3) 0.024(2) 0.025(2) -0.002(2) -0.0030(19) 0.0026(19)
C2 0.037(3) 0.030(3) 0.027(3) 0.002(2) 0.002(2) 0.000(2)
C3 0.042(3) 0.030(3) 0.024(2) -0.002(2) 0.003(2) 0.002(2)
C4 0.032(3) 0.023(2) 0.037(3) 0.001(2) 0.002(2) 0.001(2)
C5 0.050(4) 0.036(3) 0.045(3) 0.011(3) 0.002(3) 0.003(3)
C6 0.035(3) 0.049(4) 0.067(5) 0.012(3) 0.001(3) 0.004(3)
C7 0.051(4) 0.066(5) 0.048(4) 0.012(3) -0.008(3) -0.001(3)
C8 0.049(4) 0.027(3) 0.056(4) 0.011(3) 0.012(3) -0.002(2)
C9 0.052(4) 0.038(3) 0.048(4) -0.007(3) 0.006(3) 0.000(3)
C10 0.045(4) 0.055(4) 0.046(4) 0.004(3) 0.002(3) 0.002(3)
C11 0.076(5) 0.040(3) 0.038(3) 0.009(3) 0.018(3) 0.011(3)
C12 0.102(7) 0.049(4) 0.056(5) -0.001(4) 0.028(5) 0.020(4)
C13 0.127(9) 0.061(5) 0.038(4) 0.002(4) 0.009(5) -0.004(5)
C14 0.145(10) 0.057(5) 0.040(4) 0.006(4) -0.034(5) -0.001(5)
C15 0.153(10) 0.044(4) 0.044(4) -0.003(3) -0.032(5) 0.004(5)
C16 0.077(6) 0.050(4) 0.069(5) 0.010(4) -0.036(4) -0.011(4)
C17 0.044(4) 0.046(4) 0.086(6) 0.023(4) -0.005(4) 0.001(3)
C18 0.066(5) 0.051(4) 0.053(4) 0.021(3) 0.009(4) 0.005(4)
C19 0.069(5) 0.080(6) 0.066(5) 0.033(5) -0.027(4) 0.003(4)
C20 0.042(4) 0.062(4) 0.059(4) 0.013(4) 0.014(3) 0.012(3)
C21 0.039(3) 0.050(4) 0.061(4) 0.017(3) -0.003(3) -0.005(3)
C22 0.036(4) 0.077(5) 0.085(6) 0.040(5) -0.011(4) -0.010(3)
U2 0.02393(9) 0.04982(12) 0.02596(9) -0.00604(8) -0.00076(6) 0.00454(7)
Si7 0.0341(8) 0.0462(9) 0.0446(9) 0.0007(7) -0.0083(7) 0.0016(7)
Si8 0.0377(8) 0.0473(9) 0.0407(9) 0.0070(7) -0.0065(7) 0.0006(7)
Si9 0.0328(8) 0.0540(10) 0.0353(8) 0.0075(7) 0.0006(6) 0.0063(7)
Si10 0.0362(9) 0.0671(12) 0.0411(9) 0.0204(8) -0.0074(7) -0.0021(8)
Si11 0.0353(16) 0.061(3) 0.044(3) -0.020(2) 0.007(2) 0.0027(17)
Si12 0.0314(16) 0.087(4) 0.0336(18) -0.012(2) 0.0020(13) 0.007(3)
Si13 0.035(3) 0.077(4) 0.045(4) -0.022(3) -0.001(3) 0.003(3)
Si14 0.035(3) 0.088(6) 0.035(3) -0.016(4) 0.003(2) 0.003(4)
N6 0.024(2) 0.041(3) 0.026(2) -0.0015(19) 0.0008(17) 0.0091(18)
N7 0.032(2) 0.048(3) 0.027(2) -0.006(2) -0.0009(19) 0.011(2)
N8 0.030(2) 0.043(3) 0.035(3) 0.003(2) -0.0005(19) 0.001(2)
N9 0.034(2) 0.052(3) 0.028(2) 0.006(2) -0.0027(19) 0.004(2)
N10 0.028(3) 0.067(4) 0.034(3) -0.017(3) 0.003(2) 0.005(3)
N11 0.029(4) 0.079(5) 0.036(4) -0.018(4) 0.002(3) 0.003(4)
C23 0.026(2) 0.038(3) 0.024(2) 0.002(2) 0.003(2) 0.004(2)
C24 0.037(3) 0.055(4) 0.027(3) -0.005(3) 0.007(2) 0.013(3)
C25 0.029(3) 0.048(3) 0.030(3) -0.005(2) 0.004(2) 0.007(2)
C26 0.021(2) 0.049(3) 0.035(3) 0.005(2) 0.002(2) 0.007(2)
C27 0.034(3) 0.059(4) 0.061(4) 0.019(3) -0.003(3) 0.000(3)
C28 0.039(3) 0.059(4) 0.045(4) 0.000(3) -0.013(3) 0.000(3)
C29 0.063(5) 0.042(4) 0.076(6) -0.007(4) -0.026(4) 0.005(3)
C30 0.063(5) 0.055(4) 0.070(5) 0.024(4) -0.022(4) -0.007(4)
C31 0.045(4) 0.063(4) 0.038(3) 0.015(3) 0.005(3) 0.000(3)
C32 0.038(3) 0.056(4) 0.053(4) 0.004(3) -0.017(3) -0.001(3)
C33 0.040(3) 0.058(4) 0.056(4) 0.014(3) 0.017(3) 0.005(3)
C34 0.035(3) 0.076(5) 0.042(4) 0.010(3) -0.007(3) 0.006(3)
C35 0.055(4) 0.059(5) 0.056(4) 0.003(4) 0.008(3) 0.006(4)
C36 0.049(4) 0.094(6) 0.066(5) 0.046(5) -0.010(4) -0.002(4)
C37 0.037(3) 0.089(6) 0.049(4) 0.021(4) -0.001(3) -0.008(4)
C38 0.061(5) 0.059(5) 0.066(5) 0.016(4) -0.022(4) -0.006(4)
C39 0.048(5) 0.069(5) 0.056(8) -0.023(6) 0.006(6) -0.004(5)
C40 0.051(6) 0.059(6) 0.048(5) -0.011(4) 0.003(4) 0.006(5)
C41 0.038(4) 0.078(8) 0.056(7) -0.026(6) 0.012(5) 0.009(4)
C42 0.061(6) 0.089(7) 0.041(5) -0.015(6) -0.012(5) 0.008(6)
C43 0.034(5) 0.085(7) 0.028(5) -0.008(4) 0.002(4) 0.000(4)
C44 0.042(4) 0.101(9) 0.041(5) -0.005(6) 0.011(4) 0.009(5)
C45 0.042(6) 0.080(7) 0.040(9) -0.023(8) 0.003(7) 0.004(7)
C46 0.047(8) 0.069(8) 0.042(6) -0.021(6) -0.001(5) 0.003(7)
C47 0.037(6) 0.084(11) 0.049(9) -0.016(8) 0.004(6) 0.010(6)
C48 0.044(7) 0.090(9) 0.038(6) -0.014(8) -0.002(6) 0.004(8)
C49 0.034(7) 0.093(9) 0.031(8) -0.011(6) 0.003(6) 0.007(7)
C50 0.034(6) 0.089(11) 0.045(8) -0.010(8) 0.007(6) 0.006(7)
C51 0.027(2) 0.034(3) 0.030(3) -0.002(2) 0.007(2) 0.005(2)
C52 0.030(3) 0.042(3) 0.031(3) -0.002(2) 0.009(2) 0.005(2)
C53 0.052(4) 0.034(3) 0.046(4) 0.009(3) 0.011(3) 0.004(3)
C54 0.055(4) 0.055(4) 0.036(3) 0.012(3) 0.004(3) 0.018(3)
C55 0.040(3) 0.053(4) 0.034(3) 0.004(3) 0.002(2) 0.014(3)
C56 0.030(3) 0.041(3) 0.035(3) 0.000(2) 0.007(2) 0.005(2)
C57 0.031(3) 0.038(3) 0.029(3) 0.002(2) 0.005(2) -0.001(2)
C58 0.035(3) 0.050(4) 0.034(3) 0.003(3) 0.004(2) 0.003(3)
C59 0.034(3) 0.081(5) 0.046(4) 0.002(4) -0.005(3) 0.002(3)
C60 0.048(4) 0.073(5) 0.042(4) -0.011(4) 0.001(3) -0.013(4)
C61 0.055(4) 0.045(4) 0.044(4) -0.004(3) 0.005(3) -0.007(3)
C62 0.041(3) 0.042(3) 0.036(3) 0.002(3) 0.005(3) -0.003(3)
C63 0.031(3) 0.027(3) 0.030(3) -0.005(2) 0.006(2) -0.001(2)
C64 0.030(3) 0.039(3) 0.023(2) -0.005(2) 0.002(2) 0.001(2)
C65 0.033(3) 0.045(3) 0.031(3) -0.001(2) 0.001(2) 0.005(2)
C66 0.030(3) 0.041(3) 0.036(3) -0.004(2) 0.007(2) 0.001(2)
C67 0.040(3) 0.032(3) 0.029(3) 0.000(2) 0.007(2) -0.001(2)
C68 0.038(3) 0.030(3) 0.032(3) 0.002(2) 0.003(2) 0.007(2)
C69 0.034(3) 0.035(3) 0.026(3) 0.005(2) 0.002(2) 0.005(2)
C70 0.036(3) 0.048(3) 0.033(3) 0.000(3) 0.003(2) 0.010(3)
C71 0.048(4) 0.053(4) 0.038(3) 0.006(3) 0.013(3) 0.018(3)
C72 0.059(4) 0.040(3) 0.037(3) 0.006(3) 0.011(3) 0.014(3)
C73 0.057(4) 0.038(3) 0.029(3) 0.004(2) 0.011(3) 0.002(3)
C74 0.042(3) 0.036(3) 0.032(3) 0.001(2) 0.008(2) 0.005(2)
B1 0.026(3) 0.033(3) 0.030(3) 0.001(2) 0.002(2) 0.000(2)
C75 0.110(11) 0.125(12) 0.133(13) -0.016(10) 0.027(10) 0.008(9)
C76 0.079(7) 0.079(7) 0.094(8) 0.000(6) 0.006(6) 0.006(5)
C77 0.056(5) 0.058(5) 0.107(8) 0.000(5) -0.003(5) -0.004(4)

loop_
_atom_type_symbol
_atom_type_description
_atom_type_scat_dispersion_real
_atom_type_scat_dispersion_imag
_atom_type_scat_source
C C 0.0181 0.0091 'International Tables Vol C Tables 4.2.6.8 and 6.1.1.4'
H H 0.0000 0.0000 'International Tables Vol C Tables 4.2.6.8 and 6.1.1.4'
B B 0.0090 0.0039 'International Tables Vol C Tables 4.2.6.8 and 6.1.1.4'
N N 0.0311 0.0180 'International Tables Vol C Tables 4.2.6.8 and 6.1.1.4'
Si Si 0.2541 0.3302 'International Tables Vol C Tables 4.2.6.8 and 6.1.1.4'
U U -4.3638 13.4090 'International Tables Vol C Tables 4.2.6.8 and 6.1.1.4'

loop_
_exptl_crystal_face_index_h
_exptl_crystal_face_index_k
_exptl_crystal_face_index_l
_exptl_crystal_face_perp_dist
0 1 -2 0.0886
0 -1 2 0.0656
-1 2 0 0.1723
0 1 -1 0.0788
0 -1 1 0.0685
1 2 -2 0.0647
-1 -2 2 0.0730
2 2 -1 0.0445
-2 -2 1 0.0677
0 -2 -1 0.1220
2 1 1 0.0462
-2 -1 -1 0.0628
8 -2 9 0.0496
0 -6 -11 0.1237

loop_
_geom_angle_atom_site_label_1
_geom_angle_atom_site_label_2
_geom_angle_atom_site_label_3
_geom_angle
_geom_angle_site_symmetry_1
_geom_angle_site_symmetry_3
_geom_angle_publ_flag
Si1 U1 Si5 132.48(4) . . ?
N1 U1 Si1 73.26(11) . . ?
N1 U1 Si5 116.08(11) . . ?
N1 U1 N2 62.69(14) . 2_656 ?
N2 U1 Si1 90.47(11) 2_656 . ?
N2 U1 Si5 136.37(11) 2_656 . ?
N3 U1 Si1 28.12(12) . . ?
N3 U1 Si5 104.53(13) . . ?
N3 U1 N1 81.21(15) . . ?
N3 U1 N2 117.43(16) . 2_656 ?
N3 U1 N4 117.4(2) . . ?
N3 U1 N5 111.79(17) . . ?
N4 U1 Si1 109.16(17) . . ?
N4 U1 Si5 87.80(15) . . ?
N4 U1 N1 146.15(17) . . ?
N4 U1 N2 83.46(17) . 2_656 ?
N5 U1 Si1 137.10(13) . . ?
N5 U1 Si5 27.39(14) . . ?
N5 U1 N1 90.46(17) . . ?
N5 U1 N2 117.30(17) . 2_656 ?
N5 U1 N4 106.1(2) . . ?
N3 Si1 U1 37.12(15) . . ?
N3 Si1 C5 108.6(3) . . ?
N3 Si1 C6 114.9(3) . . ?
N3 Si1 C7 113.9(3) . . ?
C5 Si1 U1 73.8(2) . . ?
C5 Si1 C6 104.8(3) . . ?
C6 Si1 U1 137.9(3) . . ?
C7 Si1 U1 113.0(2) . . ?
C7 Si1 C5 106.1(3) . . ?
C7 Si1 C6 107.7(4) . . ?
N3 Si2 C8 113.0(3) . . ?
N3 Si2 C9 112.9(3) . . ?
N3 Si2 C10 111.0(3) . . ?
C8 Si2 C9 107.6(3) . . ?
C10 Si2 C8 107.9(3) . . ?
C10 Si2 C9 104.0(3) . . ?
N4 Si3 C11 111.3(3) . . ?
N4 Si3 C12 111.9(4) . . ?
N4 Si3 C13 114.2(4) . . ?
C11 Si3 C13 105.1(4) . . ?
C12 Si3 C11 108.2(4) . . ?
C12 Si3 C13 105.7(4) . . ?
N4 Si4 C14 114.2(4) . . ?
N4 Si4 C15 113.8(4) . . ?
N4 Si4 C16 110.1(3) . . ?
C14 Si4 C15 104.2(4) . . ?
C16 Si4 C14 107.9(5) . . ?
C16 Si4 C15 106.0(5) . . ?
N5 Si5 U1 36.07(17) . . ?
N5 Si5 C17 114.4(3) . . ?
N5 Si5 C18 108.3(3) . . ?
N5 Si5 C19 113.5(3) . . ?
C17 Si5 U1 134.5(3) . . ?
C18 Si5 U1 72.9(2) . . ?
C18 Si5 C17 108.6(4) . . ?
C19 Si5 U1 118.9(3) . . ?
C19 Si5 C17 104.3(4) . . ?
C19 Si5 C18 107.4(4) . . ?
N5 Si6 C20 111.4(3) . . ?
N5 Si6 C21 111.5(3) . . ?
N5 Si6 C22 114.0(3) . . ?
C21 Si6 C20 109.9(4) . . ?
C21 Si6 C22 103.0(3) . . ?
C22 Si6 C20 106.6(4) . . ?
C1 N1 U1 121.7(3) . . ?
C4 N1 U1 121.9(4) . . ?
C4 N1 C1 115.4(5) . . ?
C1 N2 U1 119.3(3) . 2_656 ?
C2 N2 U1 124.1(4) . 2_656 ?
C2 N2 C1 116.6(5) . . ?
Si1 N3 U1 114.8(2) . . ?
Si1 N3 Si2 113.1(3) . . ?
Si2 N3 U1 132.1(3) . . ?
Si3 N4 U1 123.5(3) . . ?
Si4 N4 U1 121.5(3) . . ?
Si4 N4 Si3 115.0(3) . . ?
Si5 N5 U1 116.5(3) . . ?
Si5 N5 Si6 113.8(3) . . ?
Si6 N5 U1 129.7(3) . . ?
N1 C1 C1 116.3(6) . 2_656 ?
N2 C1 N1 124.6(5) . . ?
N2 C1 C1 119.1(6) . 2_656 ?
N2 C2 H2 118.9 . . ?
N2 C2 C3 122.2(5) . . ?
C3 C2 H2 118.9 . . ?
C2 C3 H3 121.3 . . ?
C4 C3 C2 117.4(5) . . ?
C4 C3 H3 121.3 . . ?
N1 C4 C3 123.2(5) . . ?
N1 C4 H4 118.4 . . ?
C3 C4 H4 118.4 . . ?
Si1 C5 H5A 109.5 . . ?
Si1 C5 H5B 109.5 . . ?
Si1 C5 H5C 109.5 . . ?
H5A C5 H5B 109.5 . . ?
H5A C5 H5C 109.5 . . ?
H5B C5 H5C 109.5 . . ?
Si1 C6 H6A 109.5 . . ?
Si1 C6 H6B 109.5 . . ?
Si1 C6 H6C 109.5 . . ?
H6A C6 H6B 109.5 . . ?
H6A C6 H6C 109.5 . . ?
H6B C6 H6C 109.5 . . ?
Si1 C7 H7A 109.5 . . ?
Si1 C7 H7B 109.5 . . ?
Si1 C7 H7C 109.5 . . ?
H7A C7 H7B 109.5 . . ?
H7A C7 H7C 109.5 . . ?
H7B C7 H7C 109.5 . . ?
Si2 C8 H8A 109.5 . . ?
Si2 C8 H8B 109.5 . . ?
Si2 C8 H8C 109.5 . . ?
H8A C8 H8B 109.5 . . ?
H8A C8 H8C 109.5 . . ?
H8B C8 H8C 109.5 . . ?
Si2 C9 H9A 109.5 . . ?
Si2 C9 H9B 109.5 . . ?
Si2 C9 H9C 109.5 . . ?
H9A C9 H9B 109.5 . . ?
H9A C9 H9C 109.5 . . ?
H9B C9 H9C 109.5 . . ?
Si2 C10 H10A 109.5 . . ?
Si2 C10 H10B 109.5 . . ?
Si2 C10 H10C 109.5 . . ?
H10A C10 H10B 109.5 . . ?
H10A C10 H10C 109.5 . . ?
H10B C10 H10C 109.5 . . ?
Si3 C11 H11A 109.5 . . ?
Si3 C11 H11B 109.5 . . ?
Si3 C11 H11C 109.5 . . ?
H11A C11 H11B 109.5 . . ?
H11A C11 H11C 109.5 . . ?
H11B C11 H11C 109.5 . . ?
Si3 C12 H12A 109.5 . . ?
Si3 C12 H12B 109.5 . . ?
Si3 C12 H12C 109.5 . . ?
H12A C12 H12B 109.5 . . ?
H12A C12 H12C 109.5 . . ?
H12B C12 H12C 109.5 . . ?
Si3 C13 H13A 109.5 . . ?
Si3 C13 H13B 109.5 . . ?
Si3 C13 H13C 109.5 . . ?
H13A C13 H13B 109.5 . . ?
H13A C13 H13C 109.5 . . ?
H13B C13 H13C 109.5 . . ?
Si4 C14 H14A 109.5 . . ?
Si4 C14 H14B 109.5 . . ?
Si4 C14 H14C 109.5 . . ?
H14A C14 H14B 109.5 . . ?
H14A C14 H14C 109.5 . . ?
H14B C14 H14C 109.5 . . ?
Si4 C15 H15A 109.5 . . ?
Si4 C15 H15B 109.5 . . ?
Si4 C15 H15C 109.5 . . ?
H15A C15 H15B 109.5 . . ?
H15A C15 H15C 109.5 . . ?
H15B C15 H15C 109.5 . . ?
Si4 C16 H16A 109.5 . . ?
Si4 C16 H16B 109.5 . . ?
Si4 C16 H16C 109.5 . . ?
H16A C16 H16B 109.5 . . ?
H16A C16 H16C 109.5 . . ?
H16B C16 H16C 109.5 . . ?
Si5 C17 H17A 109.5 . . ?
Si5 C17 H17B 109.5 . . ?
Si5 C17 H17C 109.5 . . ?
H17A C17 H17B 109.5 . . ?
H17A C17 H17C 109.5 . . ?
H17B C17 H17C 109.5 . . ?
Si5 C18 H18A 109.5 . . ?
Si5 C18 H18B 109.5 . . ?
Si5 C18 H18C 109.5 . . ?
H18A C18 H18B 109.5 . . ?
H18A C18 H18C 109.5 . . ?
H18B C18 H18C 109.5 . . ?
Si5 C19 H19A 109.5 . . ?
Si5 C19 H19B 109.5 . . ?
Si5 C19 H19C 109.5 . . ?
H19A C19 H19B 109.5 . . ?
H19A C19 H19C 109.5 . . ?
H19B C19 H19C 109.5 . . ?
Si6 C20 H20A 109.5 . . ?
Si6 C20 H20B 109.5 . . ?
Si6 C20 H20C 109.5 . . ?
H20A C20 H20B 109.5 . . ?
H20A C20 H20C 109.5 . . ?
H20B C20 H20C 109.5 . . ?
Si6 C21 H21A 109.5 . . ?
Si6 C21 H21B 109.5 . . ?
Si6 C21 H21C 109.5 . . ?
H21A C21 H21B 109.5 . . ?
H21A C21 H21C 109.5 . . ?
H21B C21 H21C 109.5 . . ?
Si6 C22 H22A 109.5 . . ?
Si6 C22 H22B 109.5 . . ?
Si6 C22 H22C 109.5 . . ?
H22A C22 H22B 109.5 . . ?
H22A C22 H22C 109.5 . . ?
H22B C22 H22C 109.5 . . ?
Si10 U2 Si7 132.27(4) . . ?
N6 U2 Si7 115.36(12) . . ?
N6 U2 Si10 72.25(12) . . ?
N6 U2 N7 62.98(14) . 2_565 ?
N7 U2 Si7 136.70(13) 2_565 . ?
N7 U2 Si10 90.07(13) 2_565 . ?
N8 U2 Si7 27.38(13) . . ?
N8 U2 Si10 136.74(13) . . ?
N8 U2 N6 90.06(17) . . ?
N8 U2 N7 117.06(18) . 2_565 ?
N8 U2 N9 111.26(19) . . ?
N8 U2 N10 103.3(4) . . ?
N8 U2 N11 111.9(7) . . ?
N9 U2 Si7 103.71(14) . . ?
N9 U2 Si10 28.65(14) . . ?
N9 U2 N6 80.48(16) . . ?
N9 U2 N7 117.58(18) . 2_565 ?
N9 U2 N10 120.0(3) . . ?
N9 U2 N11 111.6(5) . . ?
N10 U2 Si7 85.7(4) . . ?
N10 U2 Si10 112.7(3) . . ?
N10 U2 N6 147.5(4) . . ?
N10 U2 N7 84.7(4) . 2_565 ?
N11 U2 Si7 92.4(7) . . ?
N11 U2 Si10 103.1(5) . . ?
N11 U2 N6 146.9(8) . . ?
N8 Si7 U2 36.02(18) . . ?
N8 Si7 C27 114.5(3) . . ?
N8 Si7 C28 107.6(3) . . ?
N8 Si7 C29 114.1(3) . . ?
C27 Si7 U2 134.5(3) . . ?
C27 Si7 C28 109.2(3) . . ?
C27 Si7 C29 103.6(4) . . ?
C28 Si7 U2 72.2(2) . . ?
C28 Si7 C29 107.7(4) . . ?
C29 Si7 U2 119.6(3) . . ?
N8 Si8 C30 114.1(3) . . ?
N8 Si8 C31 111.1(3) . . ?
N8 Si8 C32 110.5(3) . . ?
C30 Si8 C32 103.3(4) . . ?
C31 Si8 C30 106.6(4) . . ?
C31 Si8 C32 111.0(3) . . ?
N9 Si9 C33 110.7(3) . . ?
N9 Si9 C34 113.1(3) . . ?
N9 Si9 C35 112.7(3) . . ?
C33 Si9 C34 107.9(4) . . ?
C33 Si9 C35 104.2(4) . . ?
C35 Si9 C34 107.8(4) . . ?
N9 Si10 U2 37.60(17) . . ?
N9 Si10 C36 114.3(3) . . ?
N9 Si10 C37 108.7(3) . . ?
N9 Si10 C38 114.6(3) . . ?
C36 Si10 U2 138.0(3) . . ?
C37 Si10 U2 73.7(3) . . ?
C37 Si10 C36 104.3(4) . . ?
C38 Si10 U2 113.6(3) . . ?
C38 Si10 C36 107.2(4) . . ?
C38 Si10 C37 107.2(4) . . ?
N10 Si11 C39 113.7(7) . . ?
N10 Si11 C40 109.5(6) . . ?
N10 Si11 C41 114.2(7) . . ?
C40 Si11 C39 108.6(8) . . ?
C41 Si11 C39 104.3(7) . . ?
C41 Si11 C40 106.0(7) . . ?
N10 Si12 C42 113.7(7) . . ?
N10 Si12 C43 111.8(7) . . ?
N10 Si12 C44 111.8(7) . . ?
C42 Si12 C44 106.4(8) . . ?
C43 Si12 C42 105.6(7) . . ?
C43 Si12 C44 107.1(8) . . ?
N11 Si13 C45 114.4(13) . . ?
N11 Si13 C46 109.0(11) . . ?
N11 Si13 C47 115.0(13) . . ?
C45 Si13 C46 107.1(13) . . ?
C47 Si13 C45 104.0(12) . . ?
C47 Si13 C46 106.7(12) . . ?
N11 Si14 C48 115.5(12) . . ?
N11 Si14 C49 109.7(13) . . ?
N11 Si14 C50 111.8(13) . . ?
C49 Si14 C48 104.3(14) . . ?
C49 Si14 C50 109.2(14) . . ?
C50 Si14 C48 106.0(12) . . ?
C23 N6 U2 121.4(3) . . ?
C26 N6 U2 122.9(4) . . ?
C26 N6 C23 115.3(5) . . ?
C23 N7 U2 120.0(3) . 2_565 ?
C24 N7 U2 123.3(4) . 2_565 ?
C24 N7 C23 116.7(5) . . ?
Si7 N8 U2 116.6(3) . . ?
Si7 N8 Si8 113.7(3) . . ?
Si8 N8 U2 129.7(3) . . ?
Si9 N9 U2 133.6(3) . . ?
Si9 N9 Si10 112.6(3) . . ?
Si10 N9 U2 113.7(3) . . ?
Si11 N10 U2 121.7(5) . . ?
Si12 N10 U2 123.2(5) . . ?
Si12 N10 Si11 115.0(4) . . ?
Si13 N11 U2 119.8(8) . . ?
Si13 N11 Si14 112.9(8) . . ?
Si14 N11 U2 127.3(9) . . ?
N6 C23 C23 116.3(6) . 2_565 ?
N7 C23 N6 124.9(5) . . ?
N7 C23 C23 118.7(6) . 2_565 ?
N7 C24 H24 118.9 . . ?
N7 C24 C25 122.2(5) . . ?
C25 C24 H24 118.9 . . ?
C24 C25 H25 121.4 . . ?
C26 C25 C24 117.1(5) . . ?
C26 C25 H25 121.4 . . ?
N6 C26 C25 123.4(5) . . ?
N6 C26 H26 118.3 . . ?
C25 C26 H26 118.3 . . ?
Si7 C27 H27A 109.5 . . ?
Si7 C27 H27B 109.5 . . ?
Si7 C27 H27C 109.5 . . ?
H27A C27 H27B 109.5 . . ?
H27A C27 H27C 109.5 . . ?
H27B C27 H27C 109.5 . . ?
Si7 C28 H28A 109.5 . . ?
Si7 C28 H28B 109.5 . . ?
Si7 C28 H28C 109.5 . . ?
H28A C28 H28B 109.5 . . ?
H28A C28 H28C 109.5 . . ?
H28B C28 H28C 109.5 . . ?
Si7 C29 H29A 109.5 . . ?
Si7 C29 H29B 109.5 . . ?
Si7 C29 H29C 109.5 . . ?
H29A C29 H29B 109.5 . . ?
H29A C29 H29C 109.5 . . ?
H29B C29 H29C 109.5 . . ?
Si8 C30 H30A 109.5 . . ?
Si8 C30 H30B 109.5 . . ?
Si8 C30 H30C 109.5 . . ?
H30A C30 H30B 109.5 . . ?
H30A C30 H30C 109.5 . . ?
H30B C30 H30C 109.5 . . ?
Si8 C31 H31A 109.5 . . ?
Si8 C31 H31B 109.5 . . ?
Si8 C31 H31C 109.5 . . ?
H31A C31 H31B 109.5 . . ?
H31A C31 H31C 109.5 . . ?
H31B C31 H31C 109.5 . . ?
Si8 C32 H32A 109.5 . . ?
Si8 C32 H32B 109.5 . . ?
Si8 C32 H32C 109.5 . . ?
H32A C32 H32B 109.5 . . ?
H32A C32 H32C 109.5 . . ?
H32B C32 H32C 109.5 . . ?
Si9 C33 H33A 109.5 . . ?
Si9 C33 H33B 109.5 . . ?
Si9 C33 H33C 109.5 . . ?
H33A C33 H33B 109.5 . . ?
H33A C33 H33C 109.5 . . ?
H33B C33 H33C 109.5 . . ?
Si9 C34 H34A 109.5 . . ?
Si9 C34 H34B 109.5 . . ?
Si9 C34 H34C 109.5 . . ?
H34A C34 H34B 109.5 . . ?
H34A C34 H34C 109.5 . . ?
H34B C34 H34C 109.5 . . ?
Si9 C35 H35A 109.5 . . ?
Si9 C35 H35B 109.5 . . ?
Si9 C35 H35C 109.5 . . ?
H35A C35 H35B 109.5 . . ?
H35A C35 H35C 109.5 . . ?
H35B C35 H35C 109.5 . . ?
Si10 C36 H36A 109.5 . . ?
Si10 C36 H36B 109.5 . . ?
Si10 C36 H36C 109.5 . . ?
H36A C36 H36B 109.5 . . ?
H36A C36 H36C 109.5 . . ?
H36B C36 H36C 109.5 . . ?
Si10 C37 H37A 109.5 . . ?
Si10 C37 H37B 109.5 . . ?
Si10 C37 H37C 109.5 . . ?
H37A C37 H37B 109.5 . . ?
H37A C37 H37C 109.5 . . ?
H37B C37 H37C 109.5 . . ?
Si10 C38 H38A 109.5 . . ?
Si10 C38 H38B 109.5 . . ?
Si10 C38 H38C 109.5 . . ?
H38A C38 H38B 109.5 . . ?
H38A C38 H38C 109.5 . . ?
H38B C38 H38C 109.5 . . ?
Si11 C39 H39A 109.5 . . ?
Si11 C39 H39B 109.5 . . ?
Si11 C39 H39C 109.5 . . ?
H39A C39 H39B 109.5 . . ?
H39A C39 H39C 109.5 . . ?
H39B C39 H39C 109.5 . . ?
Si11 C40 H40A 109.5 . . ?
Si11 C40 H40B 109.5 . . ?
Si11 C40 H40C 109.5 . . ?
H40A C40 H40B 109.5 . . ?
H40A C40 H40C 109.5 . . ?
H40B C40 H40C 109.5 . . ?
Si11 C41 H41A 109.5 . . ?
Si11 C41 H41B 109.5 . . ?
Si11 C41 H41C 109.5 . . ?
H41A C41 H41B 109.5 . . ?
H41A C41 H41C 109.5 . . ?
H41B C41 H41C 109.5 . . ?
Si12 C42 H42A 109.5 . . ?
Si12 C42 H42B 109.5 . . ?
Si12 C42 H42C 109.5 . . ?
H42A C42 H42B 109.5 . . ?
H42A C42 H42C 109.5 . . ?
H42B C42 H42C 109.5 . . ?
Si12 C43 H43A 109.5 . . ?
Si12 C43 H43B 109.5 . . ?
Si12 C43 H43C 109.5 . . ?
H43A C43 H43B 109.5 . . ?
H43A C43 H43C 109.5 . . ?
H43B C43 H43C 109.5 . . ?
Si12 C44 H44A 109.5 . . ?
Si12 C44 H44B 109.5 . . ?
Si12 C44 H44C 109.5 . . ?
H44A C44 H44B 109.5 . . ?
H44A C44 H44C 109.5 . . ?
H44B C44 H44C 109.5 . . ?
Si13 C45 H45A 109.5 . . ?
Si13 C45 H45B 109.5 . . ?
Si13 C45 H45C 109.5 . . ?
H45A C45 H45B 109.5 . . ?
H45A C45 H45C 109.5 . . ?
H45B C45 H45C 109.5 . . ?
Si13 C46 H46A 109.5 . . ?
Si13 C46 H46B 109.5 . . ?
Si13 C46 H46C 109.5 . . ?
H46A C46 H46B 109.5 . . ?
H46A C46 H46C 109.5 . . ?
H46B C46 H46C 109.5 . . ?
Si13 C47 H47A 109.5 . . ?
Si13 C47 H47B 109.5 . . ?
Si13 C47 H47C 109.5 . . ?
H47A C47 H47B 109.5 . . ?
H47A C47 H47C 109.5 . . ?
H47B C47 H47C 109.5 . . ?
Si14 C48 H48A 109.5 . . ?
Si14 C48 H48B 109.5 . . ?
Si14 C48 H48C 109.5 . . ?
H48A C48 H48B 109.5 . . ?
H48A C48 H48C 109.5 . . ?
H48B C48 H48C 109.5 . . ?
Si14 C49 H49A 109.5 . . ?
Si14 C49 H49B 109.5 . . ?
Si14 C49 H49C 109.5 . . ?
H49A C49 H49B 109.5 . . ?
H49A C49 H49C 109.5 . . ?
H49B C49 H49C 109.5 . . ?
Si14 C50 H50A 109.5 . . ?
Si14 C50 H50B 109.5 . . ?
Si14 C50 H50C 109.5 . . ?
H50A C50 H50B 109.5 . . ?
H50A C50 H50C 109.5 . . ?
H50B C50 H50C 109.5 . . ?
C52 C51 C56 114.8(6) . . ?
C52 C51 B1 126.5(5) . . ?
C56 C51 B1 118.7(5) . . ?
C51 C52 H52 118.5 . . ?
C51 C52 C53 122.9(6) . . ?
C53 C52 H52 118.5 . . ?
C52 C53 H53 119.7 . . ?
C54 C53 C52 120.6(6) . . ?
C54 C53 H53 119.7 . . ?
C53 C54 H54 121.0 . . ?
C55 C54 C53 118.0(6) . . ?
C55 C54 H54 121.0 . . ?
C54 C55 H55 119.6 . . ?
C56 C55 C54 120.8(6) . . ?
C56 C55 H55 119.6 . . ?
C51 C56 H56 118.7 . . ?
C55 C56 C51 122.7(6) . . ?
C55 C56 H56 118.7 . . ?
C58 C57 C62 114.9(6) . . ?
C58 C57 B1 125.3(5) . . ?
C62 C57 B1 119.7(5) . . ?
C57 C58 H58 119.0 . . ?
C59 C58 C57 122.0(7) . . ?
C59 C58 H58 119.0 . . ?
C58 C59 H59 119.8 . . ?
C60 C59 C58 120.4(7) . . ?
C60 C59 H59 119.8 . . ?
C59 C60 H60 120.4 . . ?
C61 C60 C59 119.1(7) . . ?
C61 C60 H60 120.4 . . ?
C60 C61 H61 120.1 . . ?
C60 C61 C62 119.8(7) . . ?
C62 C61 H61 120.1 . . ?
C57 C62 H62 118.2 . . ?
C61 C62 C57 123.6(7) . . ?
C61 C62 H62 118.2 . . ?
C64 C63 C68 115.2(5) . . ?
C64 C63 B1 124.1(5) . . ?
C68 C63 B1 120.7(5) . . ?
C63 C64 H64 118.7 . . ?
C65 C64 C63 122.7(6) . . ?
C65 C64 H64 118.7 . . ?
C64 C65 H65 119.8 . . ?
C66 C65 C64 120.3(6) . . ?
C66 C65 H65 119.8 . . ?
C65 C66 H66 120.5 . . ?
C67 C66 C65 118.9(5) . . ?
C67 C66 H66 120.6 . . ?
C66 C67 H67 120.0 . . ?
C66 C67 C68 120.0(6) . . ?
C68 C67 H67 120.0 . . ?
C63 C68 H68 118.6 . . ?
C67 C68 C63 122.8(6) . . ?
C67 C68 H68 118.6 . . ?
C70 C69 B1 119.7(5) . . ?
C74 C69 C70 115.6(5) . . ?
C74 C69 B1 124.6(5) . . ?
C69 C70 H70 118.8 . . ?
C71 C70 C69 122.4(6) . . ?
C71 C70 H70 118.8 . . ?
C70 C71 H71 120.2 . . ?
C72 C71 C70 119.6(6) . . ?
C72 C71 H71 120.2 . . ?
C71 C72 H72 119.9 . . ?
C71 C72 C73 120.3(6) . . ?
C73 C72 H72 119.9 . . ?
C72 C73 H73 120.6 . . ?
C72 C73 C74 118.8(6) . . ?
C74 C73 H73 120.6 . . ?
C69 C74 C73 123.4(6) . . ?
C69 C74 H74 118.3 . . ?
C73 C74 H74 118.3 . . ?
C51 B1 C57 112.7(5) . . ?
C51 B1 C63 110.1(5) . . ?
C51 B1 C69 105.9(4) . . ?
C57 B1 C69 112.2(5) . . ?
C63 B1 C57 105.8(4) . . ?
C63 B1 C69 110.3(5) . . ?
H75A C75 H75B 109.5 . . ?
H75A C75 H75C 109.5 . . ?
H75B C75 H75C 109.5 . . ?
C76 C75 H75A 109.5 . . ?
C76 C75 H75B 109.5 . . ?
C76 C75 H75C 109.5 . . ?
C75 C76 H76A 108.1 . . ?
C75 C76 H76B 108.1 . . ?
C75 C76 C77 117.0(11) . . ?
H76A C76 H76B 107.3 . . ?
C77 C76 H76A 108.1 . . ?
C77 C76 H76B 108.1 . . ?
C76 C77 C77 117.0(11) . 2_556 ?
C76 C77 H77A 108.1 . . ?
C76 C77 H77B 108.1 . . ?
C77 C77 H77A 108.1 2_556 . ?
C77 C77 H77B 108.1 2_556 . ?
H77A C77 H77B 107.3 . . ?

loop_
_geom_bond_atom_site_label_1
_geom_bond_atom_site_label_2
_geom_bond_distance
_geom_bond_site_symmetry_2
_geom_bond_publ_flag
U1 Si1 3.3901(16) . ?
U1 Si5 3.4262(18) . ?
U1 N1 2.553(5) . ?
U1 N2 2.604(5) 2_656 ?
U1 N3 2.253(5) . ?
U1 N4 2.266(5) . ?
U1 N5 2.255(5) . ?
Si1 N3 1.760(5) . ?
Si1 C5 1.867(6) . ?
Si1 C6 1.878(7) . ?
Si1 C7 1.862(8) . ?
Si2 N3 1.766(5) . ?
Si2 C8 1.862(7) . ?
Si2 C9 1.876(7) . ?
Si2 C10 1.862(7) . ?
Si3 N4 1.779(7) . ?
Si3 C11 1.878(8) . ?
Si3 C12 1.866(8) . ?
Si3 C13 1.884(8) . ?
Si4 N4 1.750(6) . ?
Si4 C14 1.877(8) . ?
Si4 C15 1.882(8) . ?
Si4 C16 1.875(10) . ?
Si5 N5 1.762(5) . ?
Si5 C17 1.882(8) . ?
Si5 C18 1.875(8) . ?
Si5 C19 1.870(8) . ?
Si6 N5 1.762(5) . ?
Si6 C20 1.883(8) . ?
Si6 C21 1.868(7) . ?
Si6 C22 1.876(7) . ?
N1 C1 1.386(7) . ?
N1 C4 1.338(7) . ?
N2 C1 1.363(7) . ?
N2 C2 1.337(7) . ?
C1 C1 1.405(10) 2_656 ?
C2 H2 0.9500 . ?
C2 C3 1.386(8) . ?
C3 H3 0.9500 . ?
C3 C4 1.381(8) . ?
C4 H4 0.9500 . ?
C5 H5A 0.9800 . ?
C5 H5B 0.9800 . ?
C5 H5C 0.9800 . ?
C6 H6A 0.9800 . ?
C6 H6B 0.9800 . ?
C6 H6C 0.9800 . ?
C7 H7A 0.9800 . ?
C7 H7B 0.9800 . ?
C7 H7C 0.9800 . ?
C8 H8A 0.9800 . ?
C8 H8B 0.9800 . ?
C8 H8C 0.9800 . ?
C9 H9A 0.9800 . ?
C9 H9B 0.9800 . ?
C9 H9C 0.9800 . ?
C10 H10A 0.9800 . ?
C10 H10B 0.9800 . ?
C10 H10C 0.9800 . ?
C11 H11A 0.9800 . ?
C11 H11B 0.9800 . ?
C11 H11C 0.9800 . ?
C12 H12A 0.9800 . ?
C12 H12B 0.9800 . ?
C12 H12C 0.9800 . ?
C13 H13A 0.9800 . ?
C13 H13B 0.9800 . ?
C13 H13C 0.9800 . ?
C14 H14A 0.9800 . ?
C14 H14B 0.9800 . ?
C14 H14C 0.9800 . ?
C15 H15A 0.9800 . ?
C15 H15B 0.9800 . ?
C15 H15C 0.9800 . ?
C16 H16A 0.9800 . ?
C16 H16B 0.9800 . ?
C16 H16C 0.9800 . ?
C17 H17A 0.9800 . ?
C17 H17B 0.9800 . ?
C17 H17C 0.9800 . ?
C18 H18A 0.9800 . ?
C18 H18B 0.9800 . ?
C18 H18C 0.9800 . ?
C19 H19A 0.9800 . ?
C19 H19B 0.9800 . ?
C19 H19C 0.9800 . ?
C20 H20A 0.9800 . ?
C20 H20B 0.9800 . ?
C20 H20C 0.9800 . ?
C21 H21A 0.9800 . ?
C21 H21B 0.9800 . ?
C21 H21C 0.9800 . ?
C22 H22A 0.9800 . ?
C22 H22B 0.9800 . ?
C22 H22C 0.9800 . ?
U2 Si7 3.4090(19) . ?
U2 Si10 3.379(2) . ?
U2 N6 2.557(4) . ?
U2 N7 2.585(5) 2_565 ?
U2 N8 2.242(5) . ?
U2 N9 2.252(5) . ?
U2 N10 2.270(8) . ?
U2 N11 2.267(12) . ?
Si7 N8 1.753(5) . ?
Si7 C27 1.864(7) . ?
Si7 C28 1.890(7) . ?
Si7 C29 1.890(7) . ?
Si8 N8 1.764(5) . ?
Si8 C30 1.878(8) . ?
Si8 C31 1.866(7) . ?
Si8 C32 1.879(6) . ?
Si9 N9 1.758(5) . ?
Si9 C33 1.858(7) . ?
Si9 C34 1.874(7) . ?
Si9 C35 1.873(8) . ?
Si10 N9 1.770(6) . ?
Si10 C36 1.884(8) . ?
Si10 C37 1.873(8) . ?
Si10 C38 1.870(8) . ?
Si11 N10 1.775(9) . ?
Si11 C39 1.880(10) . ?
Si11 C40 1.867(11) . ?
Si11 C41 1.862(9) . ?
Si12 N10 1.764(8) . ?
Si12 C42 1.871(10) . ?
Si12 C43 1.870(11) . ?
Si12 C44 1.880(10) . ?
Si13 N11 1.769(12) . ?
Si13 C45 1.873(13) . ?
Si13 C46 1.876(13) . ?
Si13 C47 1.873(13) . ?
Si14 N11 1.771(12) . ?
Si14 C48 1.875(13) . ?
Si14 C49 1.869(13) . ?
Si14 C50 1.873(13) . ?
N6 C23 1.395(7) . ?
N6 C26 1.334(7) . ?
N7 C23 1.367(7) . ?
N7 C24 1.333(7) . ?
C23 C23 1.409(10) 2_565 ?
C24 H24 0.9500 . ?
C24 C25 1.402(8) . ?
C25 H25 0.9500 . ?
C25 C26 1.389(8) . ?
C26 H26 0.9500 . ?
C27 H27A 0.9800 . ?
C27 H27B 0.9800 . ?
C27 H27C 0.9800 . ?
C28 H28A 0.9800 . ?
C28 H28B 0.9800 . ?
C28 H28C 0.9800 . ?
C29 H29A 0.9800 . ?
C29 H29B 0.9800 . ?
C29 H29C 0.9800 . ?
C30 H30A 0.9800 . ?
C30 H30B 0.9800 . ?
C30 H30C 0.9800 . ?
C31 H31A 0.9800 . ?
C31 H31B 0.9800 . ?
C31 H31C 0.9800 . ?
C32 H32A 0.9800 . ?
C32 H32B 0.9800 . ?
C32 H32C 0.9800 . ?
C33 H33A 0.9800 . ?
C33 H33B 0.9800 . ?
C33 H33C 0.9800 . ?
C34 H34A 0.9800 . ?
C34 H34B 0.9800 . ?
C34 H34C 0.9800 . ?
C35 H35A 0.9800 . ?
C35 H35B 0.9800 . ?
C35 H35C 0.9800 . ?
C36 H36A 0.9800 . ?
C36 H36B 0.9800 . ?
C36 H36C 0.9800 . ?
C37 H37A 0.9800 . ?
C37 H37B 0.9800 . ?
C37 H37C 0.9800 . ?
C38 H38A 0.9800 . ?
C38 H38B 0.9800 . ?
C38 H38C 0.9800 . ?
C39 H39A 0.9800 . ?
C39 H39B 0.9800 . ?
C39 H39C 0.9800 . ?
C40 H40A 0.9800 . ?
C40 H40B 0.9800 . ?
C40 H40C 0.9800 . ?
C41 H41A 0.9800 . ?
C41 H41B 0.9800 . ?
C41 H41C 0.9800 . ?
C42 H42A 0.9800 . ?
C42 H42B 0.9800 . ?
C42 H42C 0.9800 . ?
C43 H43A 0.9800 . ?
C43 H43B 0.9800 . ?
C43 H43C 0.9800 . ?
C44 H44A 0.9800 . ?
C44 H44B 0.9800 . ?
C44 H44C 0.9800 . ?
C45 H45A 0.9800 . ?
C45 H45B 0.9800 . ?
C45 H45C 0.9800 . ?
C46 H46A 0.9800 . ?
C46 H46B 0.9800 . ?
C46 H46C 0.9800 . ?
C47 H47A 0.9800 . ?
C47 H47B 0.9800 . ?
C47 H47C 0.9800 . ?
C48 H48A 0.9800 . ?
C48 H48B 0.9800 . ?
C48 H48C 0.9800 . ?
C49 H49A 0.9800 . ?
C49 H49B 0.9800 . ?
C49 H49C 0.9800 . ?
C50 H50A 0.9800 . ?
C50 H50B 0.9800 . ?
C50 H50C 0.9800 . ?
C51 C52 1.386(9) . ?
C51 C56 1.423(8) . ?
C51 B1 1.629(9) . ?
C52 H52 0.9500 . ?
C52 C53 1.397(9) . ?
C53 H53 0.9500 . ?
C53 C54 1.391(10) . ?
C54 H54 0.9500 . ?
C54 C55 1.388(11) . ?
C55 H55 0.9500 . ?
C55 C56 1.379(9) . ?
C56 H56 0.9500 . ?
C57 C58 1.401(9) . ?
C57 C62 1.401(9) . ?
C57 B1 1.647(8) . ?
C58 H58 0.9500 . ?
C58 C59 1.399(9) . ?
C59 H59 0.9500 . ?
C59 C60 1.379(12) . ?
C60 H60 0.9500 . ?
C60 C61 1.377(11) . ?
C61 H61 0.9500 . ?
C61 C62 1.382(9) . ?
C62 H62 0.9500 . ?
C63 C64 1.400(8) . ?
C63 C68 1.407(8) . ?
C63 B1 1.642(8) . ?
C64 H64 0.9500 . ?
C64 C65 1.389(8) . ?
C65 H65 0.9500 . ?
C65 C66 1.389(9) . ?
C66 H66 0.9500 . ?
C66 C67 1.383(9) . ?
C67 H67 0.9500 . ?
C67 C68 1.393(8) . ?
C68 H68 0.9500 . ?
C69 C70 1.409(8) . ?
C69 C74 1.386(9) . ?
C69 B1 1.649(8) . ?
C70 H70 0.9500 . ?
C70 C71 1.394(9) . ?
C71 H71 0.9500 . ?
C71 C72 1.376(11) . ?
C72 H72 0.9500 . ?
C72 C73 1.390(10) . ?
C73 H73 0.9500 . ?
C73 C74 1.398(8) . ?
C74 H74 0.9500 . ?
C75 H75A 0.9800 . ?
C75 H75B 0.9800 . ?
C75 H75C 0.9800 . ?
C75 C76 1.471(15) . ?
C76 H76A 0.9900 . ?
C76 H76B 0.9900 . ?
C76 C77 1.488(15) . ?
C77 C77 1.517(19) 2_556 ?
C77 H77A 0.9900 . ?
C77 H77B 0.9900 . ?

loop_
_geom_torsion_atom_site_label_1
_geom_torsion_atom_site_label_2
_geom_torsion_atom_site_label_3
_geom_torsion_atom_site_label_4
_geom_torsion
_geom_torsion_site_symmetry_1
_geom_torsion_site_symmetry_2
_geom_torsion_site_symmetry_3
_geom_torsion_site_symmetry_4
_geom_torsion_publ_flag
U1 Si1 N3 Si2 179.1(4) . . . . ?
U1 Si5 N5 Si6 -179.0(5) . . . . ?
U1 N1 C1 N2 -172.7(4) . . . . ?
U1 N1 C1 C1 8.0(8) . . . 2_656 ?
U1 N1 C4 C3 165.3(4) . . . . ?
U1 N2 C1 N1 -172.6(4) 2_656 . . . ?
U1 N2 C1 C1 6.7(8) 2_656 . . 2_656 ?
U1 N2 C2 C3 174.6(4) 2_656 . . . ?
N2 C2 C3 C4 0.4(9) . . . . ?
C1 N1 C4 C3 -3.7(8) . . . . ?
C1 N2 C2 C3 -7.0(8) . . . . ?
C2 N2 C1 N1 8.9(8) . . . . ?
C2 N2 C1 C1 -171.8(6) . . . 2_656 ?
C2 C3 C4 N1 5.3(9) . . . . ?
C4 N1 C1 N2 -3.7(8) . . . . ?
C4 N1 C1 C1 177.0(6) . . . 2_656 ?
C5 Si1 N3 U1 21.0(3) . . . . ?
C5 Si1 N3 Si2 -159.9(3) . . . . ?
C6 Si1 N3 U1 138.0(3) . . . . ?
C6 Si1 N3 Si2 -42.9(4) . . . . ?
C7 Si1 N3 U1 -97.0(3) . . . . ?
C7 Si1 N3 Si2 82.1(4) . . . . ?
C8 Si2 N3 U1 -96.5(4) . . . . ?
C8 Si2 N3 Si1 84.6(4) . . . . ?
C9 Si2 N3 U1 141.1(3) . . . . ?
C9 Si2 N3 Si1 -37.8(4) . . . . ?
C10 Si2 N3 U1 24.8(4) . . . . ?
C10 Si2 N3 Si1 -154.1(3) . . . . ?
C11 Si3 N4 U1 -21.4(5) . . . . ?
C11 Si3 N4 Si4 157.6(3) . . . . ?
C12 Si3 N4 U1 99.8(4) . . . . ?
C12 Si3 N4 Si4 -81.2(5) . . . . ?
C13 Si3 N4 U1 -140.3(4) . . . . ?
C13 Si3 N4 Si4 38.7(5) . . . . ?
C14 Si4 N4 U1 110.8(5) . . . . ?
C14 Si4 N4 Si3 -68.2(5) . . . . ?
C15 Si4 N4 U1 -129.6(4) . . . . ?
C15 Si4 N4 Si3 51.3(5) . . . . ?
C16 Si4 N4 U1 -10.8(5) . . . . ?
C16 Si4 N4 Si3 170.2(4) . . . . ?
C17 Si5 N5 U1 -133.1(3) . . . . ?
C17 Si5 N5 Si6 47.8(4) . . . . ?
C18 Si5 N5 U1 -11.8(4) . . . . ?
C18 Si5 N5 Si6 169.1(3) . . . . ?
C19 Si5 N5 U1 107.3(4) . . . . ?
C19 Si5 N5 Si6 -71.7(5) . . . . ?
C20 Si6 N5 U1 96.3(4) . . . . ?
C20 Si6 N5 Si5 -84.8(4) . . . . ?
C21 Si6 N5 U1 -26.9(5) . . . . ?
C21 Si6 N5 Si5 152.0(3) . . . . ?
C22 Si6 N5 U1 -143.0(4) . . . . ?
C22 Si6 N5 Si5 35.9(5) . . . . ?
U2 Si7 N8 Si8 -179.2(5) . . . . ?
U2 Si10 N9 Si9 -178.9(4) . . . . ?
U2 N6 C23 N7 172.8(5) . . . . ?
U2 N6 C23 C23 -3.3(9) . . . 2_565 ?
U2 N6 C26 C25 -166.9(5) . . . . ?
U2 N7 C23 N6 175.2(4) 2_565 . . . ?
U2 N7 C23 C23 -8.8(9) 2_565 . . 2_565 ?
U2 N7 C24 C25 -175.7(5) 2_565 . . . ?
N7 C24 C25 C26 0.2(11) . . . . ?
C23 N6 C26 C25 5.3(9) . . . . ?
C23 N7 C24 C25 4.9(10) . . . . ?
C24 N7 C23 N6 -5.4(10) . . . . ?
C24 N7 C23 C23 170.6(7) . . . 2_565 ?
C24 C25 C26 N6 -5.7(10) . . . . ?
C26 N6 C23 N7 0.4(9) . . . . ?
C26 N6 C23 C23 -175.6(7) . . . 2_565 ?
C27 Si7 N8 U2 133.1(3) . . . . ?
C27 Si7 N8 Si8 -46.1(4) . . . . ?
C28 Si7 N8 U2 11.6(4) . . . . ?
C28 Si7 N8 Si8 -167.6(3) . . . . ?
C29 Si7 N8 U2 -107.8(4) . . . . ?
C29 Si7 N8 Si8 73.0(5) . . . . ?
C30 Si8 N8 U2 144.3(4) . . . . ?
C30 Si8 N8 Si7 -36.6(4) . . . . ?
C31 Si8 N8 U2 -95.2(4) . . . . ?
C31 Si8 N8 Si7 83.9(4) . . . . ?
C32 Si8 N8 U2 28.5(5) . . . . ?
C32 Si8 N8 Si7 -152.5(3) . . . . ?
C33 Si9 N9 U2 -24.4(5) . . . . ?
C33 Si9 N9 Si10 154.2(3) . . . . ?
C34 Si9 N9 U2 96.8(4) . . . . ?
C34 Si9 N9 Si10 -84.5(4) . . . . ?
C35 Si9 N9 U2 -140.6(4) . . . . ?
C35 Si9 N9 Si10 38.0(4) . . . . ?
C36 Si10 N9 U2 -138.5(4) . . . . ?
C36 Si10 N9 Si9 42.6(5) . . . . ?
C37 Si10 N9 U2 -22.5(4) . . . . ?
C37 Si10 N9 Si9 158.6(3) . . . . ?
C38 Si10 N9 U2 97.3(4) . . . . ?
C38 Si10 N9 Si9 -81.6(4) . . . . ?
C39 Si11 N10 U2 -112.3(9) . . . . ?
C39 Si11 N10 Si12 68.4(10) . . . . ?
C40 Si11 N10 U2 9.4(11) . . . . ?
C40 Si11 N10 Si12 -169.9(8) . . . . ?
C41 Si11 N10 U2 128.1(8) . . . . ?
C41 Si11 N10 Si12 -51.2(10) . . . . ?
C42 Si12 N10 U2 139.2(9) . . . . ?
C42 Si12 N10 Si11 -41.6(11) . . . . ?
C43 Si12 N10 U2 19.7(12) . . . . ?
C43 Si12 N10 Si11 -161.1(9) . . . . ?
C44 Si12 N10 U2 -100.3(9) . . . . ?
C44 Si12 N10 Si11 78.9(10) . . . . ?
C45 Si13 N11 U2 -108.2(16) . . . . ?
C45 Si13 N11 Si14 69.4(18) . . . . ?
C46 Si13 N11 U2 12(2) . . . . ?
C46 Si13 N11 Si14 -170.7(15) . . . . ?
C47 Si13 N11 U2 131.4(15) . . . . ?
C47 Si13 N11 Si14 -51.0(19) . . . . ?
C48 Si14 N11 U2 140.5(17) . . . . ?
C48 Si14 N11 Si13 -37(2) . . . . ?
C49 Si14 N11 U2 23(2) . . . . ?
C49 Si14 N11 Si13 -154.4(17) . . . . ?
C50 Si14 N11 U2 -98.2(19) . . . . ?
C50 Si14 N11 Si13 84.4(17) . . . . ?
C51 C52 C53 C54 1.1(9) . . . . ?
C52 C51 C56 C55 4.0(8) . . . . ?
C52 C51 B1 C57 4.1(8) . . . . ?
C52 C51 B1 C63 -113.8(6) . . . . ?
C52 C51 B1 C69 127.0(6) . . . . ?
C52 C53 C54 C55 1.8(10) . . . . ?
C53 C54 C55 C56 -1.6(10) . . . . ?
C54 C55 C56 C51 -1.4(9) . . . . ?
C56 C51 C52 C53 -3.8(8) . . . . ?
C56 C51 B1 C57 -175.2(5) . . . . ?
C56 C51 B1 C63 66.9(6) . . . . ?
C56 C51 B1 C69 -52.3(6) . . . . ?
C57 C58 C59 C60 0.2(11) . . . . ?
C58 C57 C62 C61 -2.3(9) . . . . ?
C58 C57 B1 C51 125.7(6) . . . . ?
C58 C57 B1 C63 -114.0(6) . . . . ?
C58 C57 B1 C69 6.3(8) . . . . ?
C58 C59 C60 C61 -2.3(12) . . . . ?
C59 C60 C61 C62 2.1(11) . . . . ?
C60 C61 C62 C57 0.2(11) . . . . ?
C62 C57 C58 C59 2.1(9) . . . . ?
C62 C57 B1 C51 -57.2(7) . . . . ?
C62 C57 B1 C63 63.2(7) . . . . ?
C62 C57 B1 C69 -176.5(5) . . . . ?
C63 C64 C65 C66 1.5(9) . . . . ?
C64 C63 C68 C67 -1.4(8) . . . . ?
C64 C63 B1 C51 -0.1(7) . . . . ?
C64 C63 B1 C57 -122.2(6) . . . . ?
C64 C63 B1 C69 116.3(6) . . . . ?
C64 C65 C66 C67 -2.9(9) . . . . ?
C65 C66 C67 C68 2.2(9) . . . . ?
C66 C67 C68 C63 0.0(9) . . . . ?
C68 C63 C64 C65 0.6(8) . . . . ?
C68 C63 B1 C51 179.2(5) . . . . ?
C68 C63 B1 C57 57.1(6) . . . . ?
C68 C63 B1 C69 -64.4(6) . . . . ?
C69 C70 C71 C72 -1.4(10) . . . . ?
C70 C69 C74 C73 -0.9(9) . . . . ?
C70 C69 B1 C51 -67.9(6) . . . . ?
C70 C69 B1 C57 55.3(7) . . . . ?
C70 C69 B1 C63 173.0(5) . . . . ?
C70 C71 C72 C73 -1.0(10) . . . . ?
C71 C72 C73 C74 2.2(10) . . . . ?
C72 C73 C74 C69 -1.3(10) . . . . ?
C74 C69 C70 C71 2.2(9) . . . . ?
C74 C69 B1 C51 108.6(6) . . . . ?
C74 C69 B1 C57 -128.2(6) . . . . ?
C74 C69 B1 C63 -10.5(8) . . . . ?
B1 C51 C52 C53 176.9(5) . . . . ?
B1 C51 C56 C55 -176.6(5) . . . . ?
B1 C57 C58 C59 179.3(6) . . . . ?
B1 C57 C62 C61 -179.7(6) . . . . ?
B1 C63 C64 C65 180.0(5) . . . . ?
B1 C63 C68 C67 179.2(5) . . . . ?
B1 C69 C70 C71 179.1(6) . . . . ?
B1 C69 C74 C73 -177.5(6) . . . . ?
C75 C76 C77 C77 -177.0(12) . . . 2_556 ?

loop_
_exptl_oxdiff_crystal_face_indexfrac_h
_exptl_oxdiff_crystal_face_indexfrac_k
_exptl_oxdiff_crystal_face_indexfrac_l
_exptl_oxdiff_crystal_face_x
_exptl_oxdiff_crystal_face_y
_exptl_oxdiff_crystal_face_z
0.0008 0.9986 -2.0016 -0.0490 0.1452 -0.0023
-0.0008 -0.9986 2.0016 0.0490 -0.1452 0.0023
-0.9992 1.9985 -0.0014 -0.0239 0.1035 -0.1976
0.0006 0.9990 -1.0010 -0.0525 0.0915 -0.0397
-0.0006 -0.9990 1.0010 0.0525 -0.0915 0.0397
1.0012 1.9981 -2.0016 -0.1930 0.1552 -0.0361
-1.0012 -1.9981 2.0016 0.1930 -0.1552 0.0361
2.0010 1.9987 -1.0006 -0.2845 0.0735 -0.0302
-2.0010 -1.9987 1.0006 0.2845 -0.0735 0.0302
-0.0006 -1.9990 -0.9997 0.1154 -0.0219 0.1917
2.0002 1.0000 1.0010 -0.2355 -0.0717 -0.0278
-2.0002 -1.0000 -1.0010 0.2355 0.0717 0.0278
7.7242 -1.9596 9.2410 -0.6023 -0.7856 0.1413
-0.0243 -5.7073 -11.0589 0.3598 0.3787 0.8527

loop_
_smtbx_masks_void_nr
_smtbx_masks_void_average_x
_smtbx_masks_void_average_y
_smtbx_masks_void_average_z
_smtbx_masks_void_volume
_smtbx_masks_void_count_electrons
_smtbx_masks_void_content
1 -0.052 -0.941 -0.941 1335.5 210.9 '4 C6H14'
